data_7109977
loop_
_publ_author_name
'Ryo Katoono'
'Hidetoshi Kawai'
'Masakazu Ohkita'
'Kenshu Fujiwar'
'Takanori Suzuki'

_publ_section_title
;
 A C3-symmetric chiroptical molecular propeller based on
 hexakis(phenylethynyl)benzene with a threefold terephthalamide:
 stereospecific propeller generation through the cooperative transmission
 of point chiralities on the host and guest upon complexation
;
_journal_name_full Chem.Commun.
_journal_page_first 10352
_journal_paper_doi 10.1039/c3cc43571g
_journal_volume 49
_journal_year 2013
_chemical_formula_moiety 'C39 H35 Cl3 N2 O2'
_chemical_formula_sum 'C39 H35 Cl3 N2 O2'
_chemical_formula_weight 670.08
_space_group_IT_number 4
_symmetry_cell_setting monoclinic
_symmetry_Int_Tables_number 4
_symmetry_space_group_name_Hall 'P 2yb'
_symmetry_space_group_name_H-M 'P 1 21 1'
_atom_sites_solution_hydrogens geom
_atom_sites_solution_primary direct
_atom_sites_solution_secondary difmap
_cell_angle_alpha 90.0000
_cell_angle_beta 94.889(5)
_cell_angle_gamma 90.0000
_cell_formula_units_Z 4
_cell_length_a 9.379(3)
_cell_length_b 24.518(7)
_cell_length_c 14.931(4)
_cell_measurement_reflns_used 12366
_cell_measurement_temperature 153
_cell_measurement_theta_max 27.50
_cell_measurement_theta_min 3.15
_cell_volume 3421.0(17)
_computing_cell_refinement CrystalClear
_computing_data_collection 'CrystalClear (Rigaku Inc., 2008)'
_computing_data_reduction CrystalClear
_computing_molecular_graphics 'CrystalStructure 4.0'
_computing_publication_material 'CrystalStructure 4.0 (Rigaku, 2010)'
_computing_structure_refinement 'SHELXL97 (Sheldrick, 2008)'
_computing_structure_solution 'SIR2004 (Burla, et al., 2005)'
_diffrn_ambient_temperature 153
_diffrn_detector_area_resol_mean 7.314
_diffrn_measured_fraction_theta_full 0.983
_diffrn_measured_fraction_theta_max 0.983
_diffrn_measurement_device_type 'Rigaku Mercury70'
_diffrn_measurement_method \w
_diffrn_radiation_type 'Mo K\a'
_diffrn_radiation_wavelength 0.71075
_diffrn_reflns_av_R_equivalents 0.0347
_diffrn_reflns_limit_h_max 7
_diffrn_reflns_limit_h_min -12
_diffrn_reflns_limit_k_max 31
_diffrn_reflns_limit_k_min -30
_diffrn_reflns_limit_l_max 19
_diffrn_reflns_limit_l_min -18
_diffrn_reflns_number 28086
_diffrn_reflns_theta_full 27.51
_diffrn_reflns_theta_max 27.50
_diffrn_standards_number 0
_exptl_absorpt_coefficient_mu 0.305
_exptl_absorpt_correction_T_max 0.985
_exptl_absorpt_correction_T_min 0.832
_exptl_absorpt_correction_type multi-scan
_exptl_absorpt_process_details 'REQAB (Rigaku, 1998)'
_exptl_crystal_colour colorless
_exptl_crystal_density_diffrn 1.301
_exptl_crystal_density_method 'not measured'
_exptl_crystal_description needle
_exptl_crystal_F_000 1400.00
_exptl_crystal_size_max 0.600
_exptl_crystal_size_mid 0.100
_exptl_crystal_size_min 0.050
_refine_diff_density_max 0.410
_refine_diff_density_min -0.430
_refine_ls_abs_structure_details 'Flack, H. D. (1983), Acta Cryst. A39, 876-881.  5996 Friedel Pairs'
_refine_ls_abs_structure_Flack 0.51(4)
_refine_ls_extinction_method none
_refine_ls_goodness_of_fit_ref 0.930
_refine_ls_hydrogen_treatment constr
_refine_ls_number_parameters 829
_refine_ls_number_reflns 13905
_refine_ls_number_restraints 1
_refine_ls_R_factor_gt 0.0450
_refine_ls_shift/su_max 0.002
_refine_ls_structure_factor_coef Fsqd
_refine_ls_weighting_details 'w = 1/[\s^2^(Fo^2^)+(0.1000P)^2^+0.0000P] where P=(Fo^2^+2Fc^2^)/3'
_refine_ls_weighting_scheme calc
_refine_ls_wR_factor_ref 0.1333
_reflns_number_gt 12652
_reflns_number_total 13905
_reflns_threshold_expression F^2^>2.0\s(F^2^)
_cod_data_source_file c3cc43571g.txt
_cod_data_source_block 120209r
_cod_original_cell_volume 3420.8(15)
_cod_database_code 7109977

loop_
_symmetry_equiv_pos_site_id
_symmetry_equiv_pos_as_xyz
1 +X,+Y,+Z
2 -X,1/2+Y,-Z

loop_
_atom_site_label
_atom_site_type_symbol
_atom_site_fract_x
_atom_site_fract_y
_atom_site_fract_z
_atom_site_U_iso_or_equiv
_atom_site_adp_type
_atom_site_occupancy
_atom_site_symmetry_multiplicity
_atom_site_calc_flag
_atom_site_refinement_flags
Cl31 Cl 0.59169(7) 0.34972(3) 0.34981(5) 0.04405(18) Uani 1.0 2 d .
Cl32 Cl 0.83631(7) 0.41827(4) 0.32257(6) 0.0502(2) Uani 1.0 2 d .
Cl33 Cl 0.76248(6) 0.32938(3) 0.20029(4) 0.03583(15) Uani 1.0 2 d .
Cl41 Cl 0.10301(7) 0.13167(3) -0.16465(5) 0.04024(16) Uani 1.0 2 d .
Cl42 Cl 0.34887(7) 0.06468(3) -0.19761(5) 0.04258(17) Uani 1.0 2 d .
Cl43 Cl 0.27484(7) 0.15764(3) -0.31140(5) 0.03729(16) Uani 1.0 2 d .
O101 O 1.43107(16) 0.45254(8) 0.17500(12) 0.0312(4) Uani 1.0 2 d .
O102 O 1.37713(18) 0.18126(8) 0.25381(14) 0.0394(5) Uani 1.0 2 d .
O201 O 0.8916(2) 0.30257(9) -0.2660(2) 0.0625(8) Uani 1.0 2 d .
O202 O 0.94754(16) 0.03195(8) -0.33948(12) 0.0310(4) Uani 1.0 2 d .
N101 N 1.19582(18) 0.46724(8) 0.13242(13) 0.0223(4) Uani 1.0 2 d .
N102 N 1.16611(18) 0.16988(8) 0.17051(13) 0.0224(4) Uani 1.0 2 d .
N201 N 0.66252(19) 0.31223(8) -0.32219(13) 0.0232(4) Uani 1.0 2 d .
N202 N 0.71299(18) 0.01639(8) -0.38526(13) 0.0229(4) Uani 1.0 2 d .
C101 C 0.4266(2) 0.35307(10) -0.10844(14) 0.0220(5) Uani 1.0 2 d .
C102 C 0.4353(3) 0.29563(11) -0.10430(15) 0.0239(5) Uani 1.0 2 d .
C103 C 0.3177(3) 0.26424(11) -0.13588(16) 0.0252(5) Uani 1.0 2 d .
C104 C 0.1923(3) 0.28887(11) -0.17220(15) 0.0266(5) Uani 1.0 2 d .
C105 C 0.1844(2) 0.34522(11) -0.17711(14) 0.0248(5) Uani 1.0 2 d .
C106 C 0.3005(3) 0.37743(11) -0.14567(15) 0.0255(5) Uani 1.0 2 d .
C107 C 0.5484(3) 0.38404(10) -0.07223(15) 0.0248(5) Uani 1.0 2 d .
C108 C 0.6584(3) 0.40173(11) -0.03745(16) 0.0262(5) Uani 1.0 2 d .
C109 C 0.7947(3) 0.41904(10) 0.00517(15) 0.0237(5) Uani 1.0 2 d .
C110 C 0.9209(3) 0.39678(11) -0.02185(16) 0.0271(5) Uani 1.0 2 d .
C111 C 1.0532(3) 0.41194(11) 0.02019(15) 0.0269(5) Uani 1.0 2 d .
C112 C 1.0600(3) 0.44869(9) 0.09123(15) 0.0224(5) Uani 1.0 2 d .
C113 C 0.9347(3) 0.47076(11) 0.11956(17) 0.0265(5) Uani 1.0 2 d .
C114 C 0.8023(3) 0.45592(10) 0.07653(16) 0.0257(5) Uani 1.0 2 d .
C115 C 0.5649(3) 0.27009(11) -0.06758(16) 0.0257(5) Uani 1.0 2 d .
C116 C 0.6743(3) 0.25129(11) -0.03354(16) 0.0274(5) Uani 1.0 2 d .
C117 C 0.8014(3) 0.22955(10) 0.01509(16) 0.0238(5) Uani 1.0 2 d .
C118 C 0.9375(3) 0.23760(11) -0.01519(16) 0.0274(5) Uani 1.0 2 d .
C119 C 1.0585(3) 0.21820(11) 0.03572(16) 0.0268(5) Uani 1.0 2 d .
C120 C 1.0445(2) 0.19155(9) 0.11613(15) 0.0207(5) Uani 1.0 2 d .
C121 C 0.9096(3) 0.18281(11) 0.14505(15) 0.0240(5) Uani 1.0 2 d .
C122 C 0.7890(3) 0.20208(11) 0.09499(16) 0.0254(5) Uani 1.0 2 d .
C123 C 1.2857(3) 0.37392(10) 0.16503(15) 0.0229(5) Uani 1.0 2 d .
C124 C 1.1747(3) 0.35170(10) 0.21002(16) 0.0248(5) Uani 1.0 2 d .
C125 C 1.1674(3) 0.29605(10) 0.22320(16) 0.0252(5) Uani 1.0 2 d .
C126 C 1.2701(3) 0.26174(10) 0.19111(16) 0.0254(5) Uani 1.0 2 d .
C127 C 1.3796(3) 0.28360(11) 0.14600(16) 0.0269(5) Uani 1.0 2 d .
C128 C 1.3872(3) 0.33960(11) 0.13290(16) 0.0263(5) Uani 1.0 2 d .
C129 C 1.3089(3) 0.43412(10) 0.15665(15) 0.0232(5) Uani 1.0 2 d .
C130 C 1.2743(3) 0.20136(10) 0.20821(16) 0.0261(5) Uani 1.0 2 d .
C131 C 1.2196(3) 0.52728(10) 0.13007(17) 0.0269(5) Uani 1.0 2 d .
C132 C 1.2036(3) 0.54889(11) 0.03433(18) 0.0314(6) Uani 1.0 2 d .
C133 C 1.3028(3) 0.52234(12) -0.02744(19) 0.0367(6) Uani 1.0 2 d .
C134 C 1.2744(4) 0.54065(15) -0.1246(2) 0.0504(8) Uani 1.0 2 d .
C135 C 1.1690(3) 0.11068(10) 0.18543(17) 0.0279(5) Uani 1.0 2 d .
C136 C 1.1898(3) 0.07796(11) 0.0997(2) 0.0361(6) Uani 1.0 2 d .
C137 C 1.3403(3) 0.07604(12) 0.0699(3) 0.0429(7) Uani 1.0 2 d .
C138 C 1.4013(3) 0.12879(12) 0.0383(2) 0.0414(7) Uani 1.0 2 d .
C201 C -0.0609(2) 0.19046(10) -0.60881(15) 0.0227(5) Uani 1.0 2 d .
C202 C -0.1856(3) 0.22019(12) -0.63714(15) 0.0270(5) Uani 1.0 2 d .
C203 C -0.3054(3) 0.19344(11) -0.67467(15) 0.0264(5) Uani 1.0 2 d .
C204 C -0.3051(3) 0.13728(11) -0.68489(15) 0.0262(5) Uani 1.0 2 d .
C205 C -0.1838(3) 0.10721(11) -0.65613(15) 0.0249(5) Uani 1.0 2 d .
C206 C -0.0601(3) 0.13356(11) -0.61743(14) 0.0237(5) Uani 1.0 2 d .
C207 C 0.0644(3) 0.21805(11) -0.56937(15) 0.0261(5) Uani 1.0 2 d .
C208 C 0.1716(3) 0.23744(11) -0.53405(15) 0.0255(5) Uani 1.0 2 d .
C209 C 0.2976(3) 0.25896(10) -0.48423(15) 0.0224(5) Uani 1.0 2 d .
C210 C 0.4340(3) 0.25084(11) -0.51315(15) 0.0262(5) Uani 1.0 2 d .
C211 C 0.5545(3) 0.26893(10) -0.46066(16) 0.0249(5) Uani 1.0 2 d .
C212 C 0.5401(2) 0.29424(10) -0.37898(15) 0.0204(5) Uani 1.0 2 d .
C213 C 0.4041(2) 0.30339(10) -0.35034(15) 0.0231(5) Uani 1.0 2 d .
C214 C 0.2839(3) 0.28612(10) -0.40382(15) 0.0238(5) Uani 1.0 2 d .
C215 C 0.0658(3) 0.10430(10) -0.58412(16) 0.0256(5) Uani 1.0 2 d .
C216 C 0.1763(3) 0.08730(10) -0.54950(16) 0.0257(5) Uani 1.0 2 d .
C217 C 0.3124(3) 0.06874(10) -0.50807(15) 0.0243(5) Uani 1.0 2 d .
C218 C 0.3209(3) 0.02823(11) -0.44241(17) 0.0291(6) Uani 1.0 2 d .
C219 C 0.4517(3) 0.01193(10) -0.40103(17) 0.0269(5) Uani 1.0 2 d .
C220 C 0.5777(3) 0.03548(9) -0.42537(15) 0.0226(5) Uani 1.0 2 d .
C221 C 0.5705(3) 0.07558(10) -0.49197(15) 0.0242(5) Uani 1.0 2 d .
C222 C 0.4394(3) 0.09265(11) -0.53159(16) 0.0273(5) Uani 1.0 2 d .
C223 C 0.7803(3) 0.22206(10) -0.32189(17) 0.0268(5) Uani 1.0 2 d .
C224 C 0.6784(3) 0.18749(10) -0.29033(16) 0.0272(5) Uani 1.0 2 d .
C225 C 0.6882(3) 0.13147(10) -0.30354(15) 0.0244(5) Uani 1.0 2 d .
C226 C 0.8000(3) 0.10998(10) -0.34857(15) 0.0232(5) Uani 1.0 2 d .
C227 C 0.9004(3) 0.14496(11) -0.38050(16) 0.0271(5) Uani 1.0 2 d .
C228 C 0.8913(3) 0.20071(11) -0.36683(17) 0.0286(5) Uani 1.0 2 d .
C229 C 0.7819(3) 0.28208(11) -0.30234(19) 0.0326(6) Uani 1.0 2 d .
C230 C 0.8255(3) 0.05023(10) -0.35865(15) 0.0238(5) Uani 1.0 2 d .
C231 C 0.6651(3) 0.36926(10) -0.29015(17) 0.0280(5) Uani 1.0 2 d .
C232 C 0.7230(3) 0.40853(12) -0.3552(2) 0.0409(7) Uani 1.0 2 d .
C233 C 0.7316(4) 0.46628(13) -0.3154(3) 0.0503(8) Uani 1.0 2 d .
C234 C 0.5868(4) 0.49029(13) -0.2991(3) 0.0544(9) Uani 1.0 2 d .
C235 C 0.7380(3) -0.04298(10) -0.38691(16) 0.0269(5) Uani 1.0 2 d .
C236 C 0.7425(3) -0.06491(12) -0.48105(19) 0.0371(6) Uani 1.0 2 d .
C237 C 0.8585(4) -0.03995(13) -0.5335(2) 0.0445(7) Uani 1.0 2 d .
C238 C 0.8549(4) -0.05904(17) -0.6297(3) 0.0595(9) Uani 1.0 2 d .
C301 C 0.6947(3) 0.37932(12) 0.26892(18) 0.0320(6) Uani 1.0 2 d .
C401 C 0.2072(3) 0.10493(12) -0.24772(18) 0.0327(6) Uani 1.0 2 d .
H13A H 1.3168 0.5357 0.1576 0.0323 Uiso 1.0 2 calc R
H13B H 1.1497 0.5457 0.1659 0.0323 Uiso 1.0 2 calc R
H13C H 1.1036 0.5432 0.0092 0.0377 Uiso 1.0 2 calc R
H13D H 1.2219 0.5887 0.0357 0.0377 Uiso 1.0 2 calc R
H13E H 1.2915 0.4823 -0.0244 0.0440 Uiso 1.0 2 calc R
H13F H 1.4030 0.5312 -0.0061 0.0440 Uiso 1.0 2 calc R
H13G H 1.0780 0.0994 0.2090 0.0335 Uiso 1.0 2 calc R
H13H H 1.2477 0.1018 0.2316 0.0335 Uiso 1.0 2 calc R
H13I H 1.1580 0.0400 0.1090 0.0434 Uiso 1.0 2 calc R
H13J H 1.1259 0.0935 0.0500 0.0434 Uiso 1.0 2 calc R
H13K H 1.4049 0.0622 0.1208 0.0515 Uiso 1.0 2 calc R
H13L H 1.3416 0.0491 0.0205 0.0515 Uiso 1.0 2 calc R
H13M H 1.2872 0.5802 -0.1282 0.0605 Uiso 1.0 2 calc R
H13N H 1.1762 0.5311 -0.1466 0.0605 Uiso 1.0 2 calc R
H13O H 1.3416 0.5224 -0.1615 0.0605 Uiso 1.0 2 calc R
H13P H 1.4028 0.1559 0.0867 0.0496 Uiso 1.0 2 calc R
H13Q H 1.3417 0.1422 -0.0142 0.0496 Uiso 1.0 2 calc R
H13R H 1.4989 0.1226 0.0219 0.0496 Uiso 1.0 2 calc R
H23A H 0.7245 0.3714 -0.2322 0.0335 Uiso 1.0 2 calc R
H23B H 0.5666 0.3804 -0.2792 0.0335 Uiso 1.0 2 calc R
H23C H 0.6601 0.4087 -0.4119 0.0490 Uiso 1.0 2 calc R
H23D H 0.8195 0.3966 -0.3691 0.0490 Uiso 1.0 2 calc R
H23E H 0.7921 0.4654 -0.2578 0.0603 Uiso 1.0 2 calc R
H23F H 0.7790 0.4905 -0.3569 0.0603 Uiso 1.0 2 calc R
H23G H 0.6609 -0.0617 -0.3576 0.0323 Uiso 1.0 2 calc R
H23H H 0.8298 -0.0513 -0.3519 0.0323 Uiso 1.0 2 calc R
H23I H 0.6484 -0.0584 -0.5146 0.0445 Uiso 1.0 2 calc R
H23J H 0.7574 -0.1049 -0.4776 0.0445 Uiso 1.0 2 calc R
H23K H 0.8482 0.0002 -0.5331 0.0534 Uiso 1.0 2 calc R
H23L H 0.9532 -0.0490 -0.5026 0.0534 Uiso 1.0 2 calc R
H23M H 0.5404 0.4673 -0.2565 0.0653 Uiso 1.0 2 calc R
H23N H 0.5267 0.4920 -0.3560 0.0653 Uiso 1.0 2 calc R
H23O H 0.5998 0.5271 -0.2743 0.0653 Uiso 1.0 2 calc R
H23P H 0.7631 -0.0490 -0.6617 0.0714 Uiso 1.0 2 calc R
H23Q H 0.8662 -0.0988 -0.6309 0.0714 Uiso 1.0 2 calc R
H23R H 0.9331 -0.0418 -0.6589 0.0714 Uiso 1.0 2 calc R
H103 H 0.3233 0.2256 -0.1326 0.0302 Uiso 1.0 2 calc R
H104 H 0.1126 0.2672 -0.1935 0.0319 Uiso 1.0 2 calc R
H105 H 0.0989 0.3621 -0.2022 0.0298 Uiso 1.0 2 calc R
H106 H 0.2940 0.4160 -0.1496 0.0306 Uiso 1.0 2 calc R
H110 H 0.9166 0.3710 -0.0695 0.0325 Uiso 1.0 2 calc R
H111 H 1.1387 0.3972 0.0003 0.0323 Uiso 1.0 2 calc R
H113 H 0.9392 0.4959 0.1681 0.0318 Uiso 1.0 2 calc R
H114 H 0.7169 0.4710 0.0960 0.0308 Uiso 1.0 2 calc R
H118 H 0.9472 0.2562 -0.0702 0.0328 Uiso 1.0 2 calc R
H119 H 1.1507 0.2233 0.0151 0.0322 Uiso 1.0 2 calc R
H121 H 0.9000 0.1635 0.1994 0.0288 Uiso 1.0 2 calc R
H122 H 0.6971 0.1964 0.1156 0.0305 Uiso 1.0 2 calc R
H124 H 1.1041 0.3749 0.2316 0.0298 Uiso 1.0 2 calc R
H125 H 1.0922 0.2811 0.2542 0.0302 Uiso 1.0 2 calc R
H127 H 1.4497 0.2603 0.1240 0.0323 Uiso 1.0 2 calc R
H128 H 1.4625 0.3545 0.1017 0.0316 Uiso 1.0 2 calc R
H202 H -0.1869 0.2587 -0.6303 0.0324 Uiso 1.0 2 calc R
H203 H -0.3889 0.2137 -0.6937 0.0317 Uiso 1.0 2 calc R
H204 H -0.3878 0.1193 -0.7116 0.0314 Uiso 1.0 2 calc R
H205 H -0.1845 0.0687 -0.6627 0.0299 Uiso 1.0 2 calc R
H210 H 0.4444 0.2329 -0.5687 0.0314 Uiso 1.0 2 calc R
H211 H 0.6470 0.2639 -0.4809 0.0298 Uiso 1.0 2 calc R
H213 H 0.3938 0.3213 -0.2948 0.0278 Uiso 1.0 2 calc R
H214 H 0.1913 0.2930 -0.3851 0.0286 Uiso 1.0 2 calc R
H218 H 0.2356 0.0115 -0.4258 0.0349 Uiso 1.0 2 calc R
H219 H 0.4554 -0.0154 -0.3558 0.0323 Uiso 1.0 2 calc R
H221 H 0.6561 0.0912 -0.5102 0.0291 Uiso 1.0 2 calc R
H222 H 0.4356 0.1209 -0.5752 0.0327 Uiso 1.0 2 calc R
H224 H 0.6021 0.2021 -0.2598 0.0327 Uiso 1.0 2 calc R
H225 H 0.6187 0.1078 -0.2819 0.0293 Uiso 1.0 2 calc R
H227 H 0.9760 0.1306 -0.4119 0.0325 Uiso 1.0 2 calc R
H228 H 0.9611 0.2243 -0.3883 0.0343 Uiso 1.0 2 calc R
H301 H 0.6316 0.4043 0.2302 0.0384 Uiso 1.0 2 calc R
H401 H 0.1445 0.0812 -0.2889 0.0393 Uiso 1.0 2 calc R

loop_
_atom_site_aniso_label
_atom_site_aniso_U_11
_atom_site_aniso_U_22
_atom_site_aniso_U_33
_atom_site_aniso_U_12
_atom_site_aniso_U_13
_atom_site_aniso_U_23
Cl31 0.0432(4) 0.0452(5) 0.0460(4) 0.0076(3) 0.0170(3) 0.0078(4)
Cl32 0.0388(4) 0.0589(6) 0.0530(5) -0.0053(4) 0.0048(3) -0.0228(4)
Cl33 0.0365(3) 0.0338(4) 0.0376(4) 0.0047(3) 0.0058(3) -0.0036(3)
Cl41 0.0355(3) 0.0471(5) 0.0389(4) -0.0062(3) 0.0080(3) -0.0018(3)
Cl42 0.0382(3) 0.0466(5) 0.0429(4) 0.0028(3) 0.0030(3) 0.0141(4)
Cl43 0.0386(3) 0.0354(4) 0.0381(4) -0.0063(3) 0.0046(3) 0.0079(3)
O101 0.0205(7) 0.0296(11) 0.0421(11) -0.0060(7) -0.0051(7) 0.0020(8)
O102 0.0263(9) 0.0322(11) 0.0565(13) 0.0020(8) -0.0163(9) 0.0049(10)
O201 0.0320(10) 0.0301(12) 0.117(3) -0.0014(9) -0.0393(12) -0.0086(13)
O202 0.0231(8) 0.0305(11) 0.0384(10) 0.0062(7) -0.0045(7) -0.0013(8)
N101 0.0193(8) 0.0204(10) 0.0262(10) -0.0036(7) -0.0035(7) -0.0018(8)
N102 0.0178(8) 0.0207(11) 0.0279(10) 0.0045(7) -0.0033(7) 0.0036(8)
N201 0.0204(9) 0.0184(10) 0.0299(10) -0.0016(7) -0.0035(8) -0.0018(8)
N202 0.0211(8) 0.0209(10) 0.0262(10) 0.0027(7) -0.0017(7) 0.0019(8)
C101 0.0176(9) 0.0296(13) 0.0184(10) -0.0022(9) 0.0000(8) -0.0013(9)
C102 0.0197(10) 0.0334(14) 0.0181(10) 0.0016(9) -0.0007(8) 0.0015(9)
C103 0.0225(10) 0.0259(14) 0.0267(11) -0.0029(9) -0.0005(9) 0.0046(10)
C104 0.0170(9) 0.0380(15) 0.0242(11) -0.0052(10) -0.0008(8) -0.0002(10)
C105 0.0182(9) 0.0368(15) 0.0192(11) 0.0039(9) 0.0003(8) -0.0002(10)
C106 0.0228(10) 0.0308(14) 0.0228(11) 0.0039(9) 0.0017(8) -0.0016(10)
C107 0.0221(10) 0.0312(14) 0.0207(11) 0.0001(9) -0.0007(8) 0.0009(10)
C108 0.0242(10) 0.0286(13) 0.0253(11) -0.0013(9) 0.0001(9) -0.0002(10)
C109 0.0203(9) 0.0242(12) 0.0259(11) -0.0045(9) -0.0022(8) 0.0032(10)
C110 0.0262(11) 0.0313(14) 0.0231(11) -0.0050(10) -0.0024(9) -0.0058(10)
C111 0.0208(10) 0.0340(15) 0.0257(11) -0.0017(9) 0.0011(9) -0.0036(10)
C112 0.0211(10) 0.0194(11) 0.0257(11) -0.0013(8) -0.0037(8) 0.0007(9)
C113 0.0256(10) 0.0236(12) 0.0297(12) -0.0010(9) -0.0009(9) -0.0054(10)
C114 0.0240(10) 0.0222(13) 0.0305(12) 0.0000(9) -0.0001(9) -0.0028(10)
C115 0.0222(10) 0.0290(14) 0.0251(12) -0.0011(10) -0.0019(9) 0.0013(10)
C116 0.0243(11) 0.0302(14) 0.0270(12) -0.0008(10) -0.0024(9) 0.0004(10)
C117 0.0210(10) 0.0221(12) 0.0276(12) 0.0021(9) -0.0023(9) -0.0004(10)
C118 0.0238(10) 0.0320(15) 0.0261(12) 0.0023(10) 0.0008(9) 0.0084(10)
C119 0.0189(10) 0.0328(15) 0.0289(12) 0.0013(9) 0.0033(9) 0.0059(11)
C120 0.0180(9) 0.0199(12) 0.0238(11) 0.0009(8) -0.0012(8) -0.0010(9)
C121 0.0205(10) 0.0262(13) 0.0251(11) -0.0009(9) -0.0001(9) 0.0022(10)
C122 0.0173(9) 0.0310(14) 0.0278(12) -0.0017(9) 0.0011(8) -0.0006(10)
C123 0.0186(9) 0.0261(13) 0.0231(11) -0.0008(9) -0.0036(8) -0.0007(9)
C124 0.0207(10) 0.0235(12) 0.0303(12) 0.0016(9) 0.0023(9) -0.0014(10)
C125 0.0193(10) 0.0248(13) 0.0312(12) -0.0016(9) 0.0009(9) 0.0007(10)
C126 0.0200(10) 0.0269(14) 0.0281(12) 0.0008(9) -0.0037(9) -0.0011(10)
C127 0.0202(10) 0.0293(14) 0.0312(12) 0.0027(9) 0.0016(9) -0.0054(10)
C128 0.0198(10) 0.0312(14) 0.0276(12) -0.0026(9) 0.0001(8) -0.0003(10)
C129 0.0217(10) 0.0258(13) 0.0217(11) -0.0021(9) -0.0008(8) 0.0013(9)
C130 0.0189(10) 0.0271(13) 0.0314(12) 0.0001(9) -0.0026(9) 0.0003(10)
C131 0.0252(10) 0.0208(13) 0.0339(13) -0.0038(9) -0.0025(9) -0.0043(10)
C132 0.0328(12) 0.0224(13) 0.0385(14) -0.0031(10) 0.0003(10) 0.0031(11)
C133 0.0452(14) 0.0294(14) 0.0365(15) -0.0024(11) 0.0093(11) 0.0052(11)
C134 0.0634(19) 0.0479(19) 0.0413(17) 0.0009(15) 0.0121(14) 0.0063(14)
C135 0.0264(11) 0.0216(12) 0.0352(13) 0.0030(9) -0.0009(9) 0.0086(10)
C136 0.0367(12) 0.0248(13) 0.0470(16) -0.0016(10) 0.0034(11) -0.0020(12)
C137 0.0417(14) 0.0342(16) 0.0539(18) 0.0048(12) 0.0093(12) -0.0015(13)
C138 0.0366(13) 0.0411(16) 0.0473(16) -0.0002(12) 0.0084(11) -0.0062(13)
C201 0.0184(10) 0.0295(13) 0.0197(10) -0.0005(9) -0.0011(8) -0.0002(9)
C202 0.0240(10) 0.0343(15) 0.0222(11) 0.0039(10) -0.0009(9) -0.0003(10)
C203 0.0168(9) 0.0406(16) 0.0215(11) 0.0060(10) -0.0005(8) -0.0008(10)
C204 0.0180(9) 0.0365(15) 0.0241(11) -0.0061(9) 0.0014(8) -0.0006(10)
C205 0.0234(10) 0.0286(13) 0.0225(11) -0.0045(9) 0.0006(8) 0.0021(9)
C206 0.0207(10) 0.0308(14) 0.0191(10) -0.0008(9) -0.0001(8) 0.0013(9)
C207 0.0223(10) 0.0317(14) 0.0239(11) -0.0008(9) 0.0006(9) 0.0017(10)
C208 0.0250(11) 0.0278(14) 0.0233(11) -0.0006(10) -0.0014(9) 0.0006(10)
C209 0.0193(10) 0.0243(13) 0.0223(11) -0.0035(8) -0.0050(8) 0.0024(9)
C210 0.0239(10) 0.0335(14) 0.0209(11) -0.0001(9) 0.0005(9) -0.0045(10)
C211 0.0170(9) 0.0290(14) 0.0283(12) 0.0002(9) 0.0000(8) -0.0024(10)
C212 0.0188(9) 0.0191(11) 0.0223(11) -0.0010(8) -0.0037(8) 0.0002(9)
C213 0.0221(10) 0.0241(13) 0.0233(11) -0.0020(9) 0.0020(8) -0.0026(9)
C214 0.0187(10) 0.0255(13) 0.0274(12) -0.0009(9) 0.0019(8) -0.0031(10)
C215 0.0268(11) 0.0267(13) 0.0234(11) -0.0005(9) 0.0030(9) 0.0017(9)
C216 0.0228(10) 0.0290(13) 0.0246(11) 0.0012(9) -0.0019(9) -0.0001(10)
C217 0.0225(10) 0.0264(13) 0.0234(11) 0.0037(9) -0.0012(8) -0.0013(10)
C218 0.0201(10) 0.0300(14) 0.0369(14) -0.0020(9) 0.0003(9) 0.0038(11)
C219 0.0268(11) 0.0217(12) 0.0313(13) -0.0006(9) -0.0024(9) 0.0078(10)
C220 0.0210(10) 0.0205(11) 0.0255(11) 0.0034(8) -0.0036(8) -0.0003(9)
C221 0.0223(10) 0.0257(13) 0.0243(11) 0.0023(9) -0.0007(8) 0.0028(10)
C222 0.0295(11) 0.0281(14) 0.0238(12) 0.0033(9) -0.0004(9) 0.0047(10)
C223 0.0198(10) 0.0218(13) 0.0366(13) -0.0007(9) -0.0100(9) 0.0013(10)
C224 0.0241(10) 0.0261(13) 0.0308(12) 0.0039(9) -0.0017(9) -0.0030(10)
C225 0.0211(10) 0.0228(12) 0.0289(12) 0.0014(9) 0.0006(9) 0.0039(10)
C226 0.0206(10) 0.0281(13) 0.0201(10) 0.0034(9) -0.0025(8) 0.0015(9)
C227 0.0192(10) 0.0331(14) 0.0286(12) -0.0001(9) 0.0003(8) 0.0013(10)
C228 0.0203(10) 0.0289(14) 0.0356(13) -0.0019(9) -0.0039(9) 0.0048(11)
C229 0.0258(11) 0.0223(13) 0.0474(16) -0.0014(10) -0.0107(10) 0.0011(11)
C230 0.0246(10) 0.0248(13) 0.0220(11) 0.0048(9) 0.0007(9) 0.0015(9)
C231 0.0270(11) 0.0216(12) 0.0344(13) -0.0050(9) -0.0021(9) -0.0040(10)
C232 0.0463(15) 0.0297(15) 0.0483(17) -0.0039(12) 0.0137(12) 0.0040(13)
C233 0.0561(17) 0.0279(15) 0.065(3) -0.0127(13) -0.0072(15) 0.0049(14)
C234 0.075(3) 0.0275(16) 0.059(2) 0.0001(14) -0.0023(17) -0.0047(14)
C235 0.0277(10) 0.0208(13) 0.0314(12) 0.0047(9) -0.0015(9) 0.0039(10)
C236 0.0417(14) 0.0278(14) 0.0406(15) 0.0063(11) -0.0037(11) -0.0062(12)
C237 0.0577(17) 0.0377(17) 0.0392(16) 0.0004(13) 0.0107(13) -0.0064(13)
C238 0.074(3) 0.061(3) 0.0451(19) 0.0032(18) 0.0144(16) -0.0134(17)
C301 0.0286(11) 0.0319(14) 0.0353(13) 0.0037(10) 0.0014(10) 0.0004(11)
C401 0.0331(12) 0.0313(15) 0.0337(13) -0.0070(10) 0.0021(10) 0.0014(11)

loop_
_atom_type_symbol
_atom_type_description
_atom_type_scat_dispersion_real
_atom_type_scat_dispersion_imag
_atom_type_scat_source
C C 0.0033 0.0016
;
International Tables for Crystallography
(1992, Vol. C, Tables 4.2.6.8 and 6.1.1.4)
;
H H 0.0000 0.0000
;
International Tables for Crystallography
(1992, Vol. C, Table 6.1.1.4)
;
N N 0.0061 0.0033
;
International Tables for Crystallography
(1992, Vol. C, Tables 4.2.6.8 and 6.1.1.4)
;
O O 0.0106 0.0060
;
International Tables for Crystallography
(1992, Vol. C, Tables 4.2.6.8 and 6.1.1.4)
;
Cl Cl 0.1484 0.1585
;
International Tables for Crystallography
(1992, Vol. C, Tables 4.2.6.8 and 6.1.1.4)
;

loop_
_geom_angle_atom_site_label_1
_geom_angle_atom_site_label_2
_geom_angle_atom_site_label_3
_geom_angle
_geom_angle_publ_flag
C112 N101 C129 124.5(2) yes
C112 N101 C131 115.51(17) yes
C129 N101 C131 118.78(18) yes
C120 N102 C130 123.4(2) yes
C120 N102 C135 116.90(18) yes
C130 N102 C135 119.70(18) yes
C212 N201 C229 124.5(2) yes
C212 N201 C231 118.13(18) yes
C229 N201 C231 117.12(19) yes
C220 N202 C230 123.6(2) yes
C220 N202 C235 116.82(18) yes
C230 N202 C235 118.78(18) yes
C102 C101 C106 119.2(2) yes
C102 C101 C107 117.97(19) yes
C106 C101 C107 122.8(3) yes
C101 C102 C103 119.7(2) yes
C101 C102 C115 119.8(2) yes
C103 C102 C115 120.6(3) yes
C102 C103 C104 120.7(3) yes
C103 C104 C105 119.6(2) yes
C104 C105 C106 120.7(2) yes
C101 C106 C105 120.2(3) yes
C101 C107 C108 169.3(3) yes
C107 C108 C109 175.8(3) yes
C108 C109 C110 120.0(3) yes
C108 C109 C114 120.9(2) yes
C110 C109 C114 119.0(2) yes
C109 C110 C111 120.7(3) yes
C110 C111 C112 119.9(2) yes
N101 C112 C111 120.82(19) yes
N101 C112 C113 119.1(2) yes
C111 C112 C113 119.9(2) yes
C112 C113 C114 120.0(3) yes
C109 C114 C113 120.4(3) yes
C102 C115 C116 176.2(3) yes
C115 C116 C117 175.0(3) yes
C116 C117 C118 121.4(3) yes
C116 C117 C122 119.1(2) yes
C118 C117 C122 119.5(2) yes
C117 C118 C119 119.8(3) yes
C118 C119 C120 120.1(2) yes
N102 C120 C119 122.22(19) yes
N102 C120 C121 117.7(2) yes
C119 C120 C121 120.0(2) yes
C120 C121 C122 120.3(3) yes
C117 C122 C121 120.4(2) yes
C124 C123 C128 119.4(3) yes
C124 C123 C129 122.9(2) yes
C128 C123 C129 117.4(2) yes
C123 C124 C125 120.1(3) yes
C124 C125 C126 120.2(3) yes
C125 C126 C127 119.8(3) yes
C125 C126 C130 123.1(2) yes
C127 C126 C130 117.0(2) yes
C126 C127 C128 120.0(3) yes
C123 C128 C127 120.4(3) yes
O101 C129 N101 121.7(3) yes
O101 C129 C123 118.6(2) yes
N101 C129 C123 119.66(19) yes
O102 C130 N102 121.5(3) yes
O102 C130 C126 119.7(2) yes
N102 C130 C126 118.79(19) yes
N101 C131 C132 111.3(2) yes
C131 C132 C133 114.0(3) yes
C132 C133 C134 112.8(3) yes
N102 C135 C136 113.0(2) yes
C135 C136 C137 116.6(3) yes
C136 C137 C138 116.9(3) yes
C202 C201 C206 119.8(2) yes
C202 C201 C207 120.5(3) yes
C206 C201 C207 119.7(2) yes
C201 C202 C203 120.1(3) yes
C202 C203 C204 120.6(3) yes
C203 C204 C205 120.1(2) yes
C204 C205 C206 120.4(3) yes
C201 C206 C205 118.9(2) yes
C201 C206 C215 118.5(2) yes
C205 C206 C215 122.5(3) yes
C201 C207 C208 175.3(3) yes
C207 C208 C209 175.1(3) yes
C208 C209 C210 121.3(2) yes
C208 C209 C214 119.3(2) yes
C210 C209 C214 119.3(2) yes
C209 C210 C211 120.1(3) yes
C210 C211 C212 120.2(2) yes
N201 C212 C211 121.58(19) yes
N201 C212 C213 118.3(2) yes
C211 C212 C213 120.10(19) yes
C212 C213 C214 119.4(2) yes
C209 C214 C213 120.8(2) yes
C206 C215 C216 169.8(3) yes
C215 C216 C217 177.8(3) yes
C216 C217 C218 121.4(2) yes
C216 C217 C222 120.1(3) yes
C218 C217 C222 118.5(2) yes
C217 C218 C219 121.0(3) yes
C218 C219 C220 120.2(3) yes
N202 C220 C219 119.8(2) yes
N202 C220 C221 120.97(19) yes
C219 C220 C221 119.2(2) yes
C220 C221 C222 120.3(2) yes
C217 C222 C221 120.7(3) yes
C224 C223 C228 120.0(3) yes
C224 C223 C229 121.9(3) yes
C228 C223 C229 118.0(3) yes
C223 C224 C225 119.9(3) yes
C224 C225 C226 120.1(3) yes
C225 C226 C227 119.5(3) yes
C225 C226 C230 123.5(2) yes
C227 C226 C230 116.9(2) yes
C226 C227 C228 120.4(3) yes
C223 C228 C227 120.1(3) yes
O201 C229 N201 121.3(3) yes
O201 C229 C223 118.7(3) yes
N201 C229 C223 119.9(2) yes
O202 C230 N202 121.3(3) yes
O202 C230 C226 118.9(2) yes
N202 C230 C226 119.71(19) yes
N201 C231 C232 113.2(3) yes
C231 C232 C233 110.6(3) yes
C232 C233 C234 113.6(3) yes
N202 C235 C236 112.6(2) yes
C235 C236 C237 114.5(3) yes
C236 C237 C238 114.0(3) yes
Cl31 C301 Cl32 110.19(15) yes
Cl31 C301 Cl33 111.11(17) yes
Cl32 C301 Cl33 110.24(14) yes
Cl41 C401 Cl42 110.49(15) yes
Cl41 C401 Cl43 110.72(16) yes
Cl42 C401 Cl43 110.28(14) yes
C102 C103 H103 119.639 no
C104 C103 H103 119.643 no
C103 C104 H104 120.203 no
C105 C104 H104 120.226 no
C104 C105 H105 119.666 no
C106 C105 H105 119.652 no
C101 C106 H106 119.920 no
C105 C106 H106 119.928 no
C109 C110 H110 119.637 no
C111 C110 H110 119.626 no
C110 C111 H111 120.049 no
C112 C111 H111 120.050 no
C112 C113 H113 120.025 no
C114 C113 H113 120.015 no
C109 C114 H114 119.786 no
C113 C114 H114 119.804 no
C117 C118 H118 120.129 no
C119 C118 H118 120.120 no
C118 C119 H119 119.948 no
C120 C119 H119 119.948 no
C120 C121 H121 119.877 no
C122 C121 H121 119.871 no
C117 C122 H122 119.791 no
C121 C122 H122 119.784 no
C123 C124 H124 119.937 no
C125 C124 H124 119.944 no
C124 C125 H125 119.898 no
C126 C125 H125 119.882 no
C126 C127 H127 119.977 no
C128 C127 H127 119.983 no
C123 C128 H128 119.804 no
C127 C128 H128 119.810 no
N101 C131 H13A 109.368 no
N101 C131 H13B 109.360 no
C132 C131 H13A 109.368 no
C132 C131 H13B 109.364 no
H13A C131 H13B 107.993 no
C131 C132 H13C 108.746 no
C131 C132 H13D 108.749 no
C133 C132 H13C 108.749 no
C133 C132 H13D 108.746 no
H13C C132 H13D 107.652 no
C132 C133 H13E 109.020 no
C132 C133 H13F 109.025 no
C134 C133 H13E 109.025 no
C134 C133 H13F 109.022 no
H13E C133 H13F 107.796 no
C133 C134 H13M 109.476 no
C133 C134 H13N 109.467 no
C133 C134 H13O 109.463 no
H13M C134 H13N 109.475 no
H13M C134 H13O 109.478 no
H13N C134 H13O 109.469 no
N102 C135 H13G 108.963 no
N102 C135 H13H 108.963 no
C136 C135 H13G 108.978 no
C136 C135 H13H 108.983 no
H13G C135 H13H 107.775 no
C135 C136 H13I 108.138 no
C135 C136 H13J 108.150 no
C137 C136 H13I 108.144 no
C137 C136 H13J 108.134 no
H13I C136 H13J 107.314 no
C136 C137 H13K 108.064 no
C136 C137 H13L 108.062 no
C138 C137 H13K 108.068 no
C138 C137 H13L 108.062 no
H13K C137 H13L 107.282 no
C137 C138 H13P 109.470 no
C137 C138 H13Q 109.463 no
C137 C138 H13R 109.471 no
H13P C138 H13Q 109.479 no
H13P C138 H13R 109.476 no
H13Q C138 H13R 109.469 no
C201 C202 H202 119.945 no
C203 C202 H202 119.941 no
C202 C203 H203 119.700 no
C204 C203 H203 119.697 no
C203 C204 H204 119.956 no
C205 C204 H204 119.977 no
C204 C205 H205 119.775 no
C206 C205 H205 119.779 no
C209 C210 H210 119.967 no
C211 C210 H210 119.967 no
C210 C211 H211 119.908 no
C212 C211 H211 119.910 no
C212 C213 H213 120.274 no
C214 C213 H213 120.277 no
C209 C214 H214 119.582 no
C213 C214 H214 119.594 no
C217 C218 H218 119.499 no
C219 C218 H218 119.499 no
C218 C219 H219 119.873 no
C220 C219 H219 119.877 no
C220 C221 H221 119.834 no
C222 C221 H221 119.836 no
C217 C222 H222 119.639 no
C221 C222 H222 119.643 no
C223 C224 H224 120.059 no
C225 C224 H224 120.077 no
C224 C225 H225 119.939 no
C226 C225 H225 119.921 no
C226 C227 H227 119.788 no
C228 C227 H227 119.776 no
C223 C228 H228 119.952 no
C227 C228 H228 119.949 no
N201 C231 H23A 108.932 no
N201 C231 H23B 108.930 no
C232 C231 H23A 108.936 no
C232 C231 H23B 108.937 no
H23A C231 H23B 107.746 no
C231 C232 H23C 109.534 no
C231 C232 H23D 109.534 no
C233 C232 H23C 109.526 no
C233 C232 H23D 109.520 no
H23C C232 H23D 108.092 no
C232 C233 H23E 108.845 no
C232 C233 H23F 108.842 no
C234 C233 H23E 108.833 no
C234 C233 H23F 108.831 no
H23E C233 H23F 107.694 no
C233 C234 H23M 109.481 no
C233 C234 H23N 109.480 no
C233 C234 H23O 109.470 no
H23M C234 H23N 109.477 no
H23M C234 H23O 109.460 no
H23N C234 H23O 109.459 no
N202 C235 H23G 109.071 no
N202 C235 H23H 109.067 no
C236 C235 H23G 109.071 no
C236 C235 H23H 109.074 no
H23G C235 H23H 107.842 no
C235 C236 H23I 108.646 no
C235 C236 H23J 108.643 no
C237 C236 H23I 108.648 no
C237 C236 H23J 108.640 no
H23I C236 H23J 107.583 no
C236 C237 H23K 108.759 no
C236 C237 H23L 108.755 no
C238 C237 H23K 108.755 no
C238 C237 H23L 108.765 no
H23K C237 H23L 107.659 no
C237 C238 H23P 109.479 no
C237 C238 H23Q 109.472 no
C237 C238 H23R 109.477 no
H23P C238 H23Q 109.463 no
H23P C238 H23R 109.471 no
H23Q C238 H23R 109.465 no
Cl31 C301 H301 108.409 no
Cl32 C301 H301 108.408 no
Cl33 C301 H301 108.404 no
Cl41 C401 H401 108.418 no
Cl42 C401 H401 108.429 no
Cl43 C401 H401 108.429 no

loop_
_geom_bond_atom_site_label_1
_geom_bond_atom_site_label_2
_geom_bond_distance
_geom_bond_publ_flag
Cl31 C301 1.766(3) yes
Cl32 C301 1.771(3) yes
Cl33 C301 1.751(3) yes
Cl41 C401 1.769(3) yes
Cl42 C401 1.769(3) yes
Cl43 C401 1.755(3) yes
O101 C129 1.240(3) yes
O102 C130 1.235(3) yes
O201 C229 1.229(4) yes
O202 C230 1.240(3) yes
N101 C112 1.440(3) yes
N101 C129 1.360(3) yes
N101 C131 1.490(4) yes
N102 C120 1.444(3) yes
N102 C130 1.358(3) yes
N102 C135 1.468(4) yes
N201 C212 1.437(3) yes
N201 C229 1.353(3) yes
N201 C231 1.477(4) yes
N202 C220 1.434(3) yes
N202 C230 1.374(3) yes
N202 C235 1.475(4) yes
C101 C102 1.412(4) yes
C101 C106 1.397(3) yes
C101 C107 1.438(3) yes
C102 C103 1.394(4) yes
C102 C115 1.434(4) yes
C103 C104 1.391(4) yes
C104 C105 1.385(4) yes
C105 C106 1.394(4) yes
C107 C108 1.196(3) yes
C108 C109 1.442(3) yes
C109 C110 1.394(4) yes
C109 C114 1.395(4) yes
C110 C111 1.393(3) yes
C111 C112 1.389(4) yes
C112 C113 1.392(4) yes
C113 C114 1.397(3) yes
C115 C116 1.197(4) yes
C116 C117 1.444(4) yes
C117 C118 1.404(4) yes
C117 C122 1.384(4) yes
C118 C119 1.394(4) yes
C119 C120 1.383(4) yes
C120 C121 1.387(3) yes
C121 C122 1.385(3) yes
C123 C124 1.397(4) yes
C123 C128 1.387(4) yes
C123 C129 1.499(4) yes
C124 C125 1.381(4) yes
C125 C126 1.394(4) yes
C126 C127 1.383(4) yes
C126 C130 1.502(4) yes
C127 C128 1.390(4) yes
C131 C132 1.520(4) yes
C132 C133 1.512(4) yes
C133 C134 1.520(5) yes
C135 C136 1.537(4) yes
C136 C137 1.516(4) yes
C137 C138 1.506(5) yes
C201 C202 1.412(4) yes
C201 C206 1.401(4) yes
C201 C207 1.438(3) yes
C202 C203 1.378(4) yes
C203 C204 1.385(4) yes
C204 C205 1.393(4) yes
C205 C206 1.408(4) yes
C206 C215 1.433(4) yes
C207 C208 1.193(4) yes
C208 C209 1.442(3) yes
C209 C210 1.399(4) yes
C209 C214 1.388(4) yes
C210 C211 1.392(3) yes
C211 C212 1.385(4) yes
C212 C213 1.398(3) yes
C213 C214 1.391(3) yes
C215 C216 1.194(4) yes
C216 C217 1.444(3) yes
C217 C218 1.393(4) yes
C217 C222 1.399(4) yes
C218 C219 1.385(3) yes
C219 C220 1.391(4) yes
C220 C221 1.396(4) yes
C221 C222 1.383(4) yes
C223 C224 1.390(4) yes
C223 C228 1.388(4) yes
C223 C229 1.500(4) yes
C224 C225 1.392(4) yes
C225 C226 1.396(4) yes
C226 C227 1.388(4) yes
C226 C230 1.494(4) yes
C227 C228 1.386(4) yes
C231 C232 1.502(4) yes
C232 C233 1.535(5) yes
C233 C234 1.519(5) yes
C235 C236 1.509(4) yes
C236 C237 1.523(5) yes
C237 C238 1.507(5) yes
C103 H103 0.950 no
C104 H104 0.950 no
C105 H105 0.950 no
C106 H106 0.950 no
C110 H110 0.950 no
C111 H111 0.950 no
C113 H113 0.950 no
C114 H114 0.950 no
C118 H118 0.950 no
C119 H119 0.950 no
C121 H121 0.950 no
C122 H122 0.950 no
C124 H124 0.950 no
C125 H125 0.950 no
C127 H127 0.950 no
C128 H128 0.950 no
C131 H13A 0.990 no
C131 H13B 0.990 no
C132 H13C 0.990 no
C132 H13D 0.990 no
C133 H13E 0.990 no
C133 H13F 0.990 no
C134 H13M 0.980 no
C134 H13N 0.980 no
C134 H13O 0.980 no
C135 H13G 0.990 no
C135 H13H 0.990 no
C136 H13I 0.990 no
C136 H13J 0.990 no
C137 H13K 0.990 no
C137 H13L 0.990 no
C138 H13P 0.980 no
C138 H13Q 0.980 no
C138 H13R 0.980 no
C202 H202 0.950 no
C203 H203 0.950 no
C204 H204 0.950 no
C205 H205 0.950 no
C210 H210 0.950 no
C211 H211 0.950 no
C213 H213 0.950 no
C214 H214 0.950 no
C218 H218 0.950 no
C219 H219 0.950 no
C221 H221 0.950 no
C222 H222 0.950 no
C224 H224 0.950 no
C225 H225 0.950 no
C227 H227 0.950 no
C228 H228 0.950 no
C231 H23A 0.990 no
C231 H23B 0.990 no
C232 H23C 0.990 no
C232 H23D 0.990 no
C233 H23E 0.990 no
C233 H23F 0.990 no
C234 H23M 0.980 no
C234 H23N 0.980 no
C234 H23O 0.980 no
C235 H23G 0.990 no
C235 H23H 0.990 no
C236 H23I 0.990 no
C236 H23J 0.990 no
C237 H23K 0.990 no
C237 H23L 0.990 no
C238 H23P 0.980 no
C238 H23Q 0.980 no
C238 H23R 0.980 no
C301 H301 1.000 no
C401 H401 1.000 no

loop_
_geom_contact_atom_site_label_1
_geom_contact_atom_site_label_2
_geom_contact_distance
_geom_contact_publ_flag
_geom_contact_site_symmetry_2
O101 C112 3.597(3) no .
O101 C124 3.519(3) no .
O101 C128 2.861(4) no .
O101 C131 2.741(3) no .
O101 C133 3.591(4) no .
O102 C120 3.596(3) no .
O102 C125 3.442(3) no .
O102 C127 2.982(4) no .
O102 C135 2.740(3) no .
O102 C138 3.490(4) no .
O201 C212 3.579(3) no .
O201 C224 3.460(4) no .
O201 C228 2.916(4) no .
O201 C231 2.681(4) no .
O201 C232 3.266(4) no .
O202 C220 3.595(3) no .
O202 C225 3.519(3) no .
O202 C227 2.864(4) no .
O202 C235 2.739(3) no .
O202 C237 3.433(4) no .
N101 C124 3.073(4) no .
N101 C133 2.990(4) no .
N102 C125 3.192(4) no .
N102 C127 3.470(4) no .
N102 C137 3.261(4) no .
N102 C138 3.243(4) no .
N201 C224 3.097(4) no .
N201 C228 3.573(4) no .
N202 C225 3.091(4) no .
N202 C237 3.031(4) no .
C101 C104 2.803(4) no .
C101 C116 3.526(4) no .
C102 C105 2.786(3) no .
C102 C108 3.433(4) no .
C103 C106 2.783(4) no .
C103 C116 3.570(4) no .
C107 C110 3.524(4) no .
C107 C114 3.579(4) no .
C107 C115 2.799(4) no .
C107 C116 3.494(4) no .
C108 C115 3.365(4) no .
C109 C112 2.798(3) no .
C110 C113 2.778(4) no .
C111 C114 2.783(4) no .
C111 C123 3.082(3) no .
C111 C124 3.311(4) no .
C111 C129 3.060(3) no .
C111 C131 3.562(4) no .
C112 C123 2.942(3) no .
C112 C124 3.104(4) no .
C112 C132 2.961(4) no .
C112 C133 3.503(4) no .
C113 C131 3.002(4) no .
C113 C132 3.492(4) no .
C115 C122 3.495(4) no .
C117 C120 2.785(3) no .
C118 C121 2.776(4) no .
C119 C122 2.776(4) no .
C119 C125 3.469(4) no .
C119 C126 3.111(4) no .
C119 C130 3.164(4) no .
C119 C135 3.553(4) no .
C120 C125 3.184(4) no .
C120 C126 2.879(3) no .
C120 C136 3.120(4) no .
C121 C130 3.499(3) no .
C121 C135 3.026(4) no .
C123 C126 2.784(4) no .
C124 C127 2.776(4) no .
C125 C128 2.771(4) no .
C129 C132 3.453(4) no .
C129 C133 3.494(4) no .
C130 C136 3.491(4) no .
C130 C138 3.396(4) no .
C135 C138 3.253(4) no .
C201 C204 2.792(3) no .
C201 C216 3.435(4) no .
C202 C205 2.785(4) no .
C202 C208 3.590(4) no .
C203 C206 2.801(4) no .
C206 C208 3.506(4) no .
C207 C210 3.587(4) no .
C207 C214 3.502(4) no .
C207 C215 2.798(4) no .
C207 C216 3.378(4) no .
C208 C215 3.475(4) no .
C209 C212 2.789(3) no .
C210 C213 2.787(4) no .
C211 C214 2.776(4) no .
C211 C223 3.058(4) no .
C211 C224 3.362(4) no .
C211 C229 3.063(4) no .
C212 C223 2.934(4) no .
C212 C224 3.161(4) no .
C212 C232 3.289(4) no .
C213 C229 3.593(4) no .
C213 C231 3.005(4) no .
C215 C218 3.580(4) no .
C215 C222 3.537(4) no .
C217 C220 2.803(3) no .
C218 C221 2.770(4) no .
C219 C222 2.773(4) no .
C219 C235 2.995(4) no .
C220 C225 3.098(4) no .
C220 C226 2.931(3) no .
C220 C236 3.059(4) no .
C221 C225 3.237(4) no .
C221 C226 3.023(3) no .
C221 C230 3.042(3) no .
C221 C235 3.600(4) no .
C223 C226 2.785(4) no .
C224 C227 2.778(4) no .
C225 C228 2.777(4) no .
C229 C232 3.235(4) no .
C230 C236 3.417(4) no .
C230 C237 3.456(4) no .
C231 C234 3.057(4) no .
Cl31 C210 3.573(3) no 1_556
Cl31 C211 3.496(3) no 1_556
Cl32 O202 3.443(3) no 2_755
Cl32 C113 3.489(3) no .
Cl33 C122 3.513(3) no .
Cl33 C128 3.586(3) no 1_455
Cl42 O101 3.437(2) no 2_745
Cl42 C114 3.581(3) no 2_645
Cl42 C219 3.511(3) no .
Cl43 C214 3.443(3) no .
Cl43 C227 3.588(3) no 1_455
O101 Cl42 3.437(2) no 2_755
O101 C301 3.273(3) no 1_655
O102 C203 3.091(3) no 1_756
O102 C204 3.227(3) no 1_756
O201 C104 3.058(3) no 1_655
O201 C105 3.126(3) no 1_655
O202 Cl32 3.443(3) no 2_745
O202 C401 3.231(4) no 1_655
C103 C213 3.503(4) no .
C104 O201 3.058(3) no 1_455
C104 C213 3.471(4) no .
C105 O201 3.126(3) no 1_455
C105 C213 3.591(4) no .
C107 C231 3.539(4) no .
C113 Cl32 3.489(3) no .
C114 Cl42 3.581(3) no 2_655
C121 C202 3.565(4) no 1_656
C121 C203 3.508(4) no 1_656
C121 C204 3.553(4) no 1_656
C122 Cl33 3.513(3) no .
C128 Cl33 3.586(3) no 1_655
C128 C301 3.520(4) no 1_655
C129 C235 3.548(4) no 2_755
C131 C230 3.520(4) no 2_755
C202 C121 3.565(4) no 1_454
C203 O102 3.091(3) no 1_354
C203 C121 3.508(4) no 1_454
C204 O102 3.227(3) no 1_354
C204 C121 3.553(4) no 1_454
C204 C221 3.538(4) no 1_455
C205 C221 3.589(4) no 1_455
C206 C227 3.599(4) no 1_455
C207 C228 3.578(4) no 1_455
C210 Cl31 3.573(3) no 1_554
C211 Cl31 3.496(3) no 1_554
C213 C103 3.503(4) no .
C213 C104 3.471(4) no .
C213 C105 3.591(4) no .
C214 Cl43 3.443(3) no .
C219 Cl42 3.511(3) no .
C221 C204 3.538(4) no 1_655
C221 C205 3.589(4) no 1_655
C222 C234 3.556(5) no 2_644
C227 Cl43 3.588(3) no 1_655
C227 C206 3.599(4) no 1_655
C227 C401 3.492(4) no 1_655
C228 C207 3.578(4) no 1_655
C230 C131 3.520(4) no 2_745
C231 C107 3.539(4) no .
C234 C222 3.556(5) no 2_654
C235 C129 3.548(4) no 2_745
C301 O101 3.273(3) no 1_455
C301 C128 3.520(4) no 1_455
C401 O202 3.231(4) no 1_455
C401 C227 3.492(4) no 1_455
O101 H13A 2.3085 no .
O101 H13B 3.4846 no .
O101 H13E 3.2318 no .
O101 H13F 3.3141 no .
O101 H128 2.6685 no .
O102 H13G 3.4678 no .
O102 H13H 2.3037 no .
O102 H13K 3.5526 no .
O102 H13P 2.6029 no .
O102 H127 2.8640 no .
O201 H23A 2.3857 no .
O201 H23B 3.5875 no .
O201 H23D 2.8229 no .
O201 H228 2.7638 no .
O202 H23G 3.5284 no .
O202 H23H 2.3203 no .
O202 H23K 3.0610 no .
O202 H23L 3.1453 no .
O202 H227 2.6719 no .
N101 H13C 2.7075 no .
N101 H13D 3.3272 no .
N101 H13E 2.6045 no .
N101 H13F 3.3467 no .
N101 H111 2.6362 no .
N101 H113 2.6056 no .
N101 H124 2.8765 no .
N102 H13I 3.3122 no .
N102 H13J 2.6020 no .
N102 H13K 3.5803 no .
N102 H13P 2.6617 no .
N102 H13Q 3.3986 no .
N102 H119 2.6571 no .
N102 H121 2.5734 no .
N102 H125 3.1028 no .
N102 H127 3.5756 no .
N201 H23C 2.7180 no .
N201 H23D 2.6675 no .
N201 H211 2.6425 no .
N201 H213 2.5969 no .
N201 H224 2.9279 no .
N202 H23I 2.6944 no .
N202 H23J 3.3182 no .
N202 H23K 2.6671 no .
N202 H23L 3.3740 no .
N202 H219 2.6111 no .
N202 H221 2.6382 no .
N202 H225 2.9019 no .
C101 H103 3.2828 no .
C101 H105 3.2738 no .
C102 H104 3.2766 no .
C102 H106 3.2828 no .
C103 H105 3.2561 no .
C104 H106 3.2696 no .
C105 H103 3.2552 no .
C106 H104 3.2728 no .
C107 H106 2.6779 no .
C107 H110 3.4649 no .
C107 H114 3.5610 no .
C108 H110 2.6190 no .
C108 H114 2.6405 no .
C109 H111 3.2775 no .
C109 H113 3.2784 no .
C110 H114 3.2622 no .
C110 H118 3.5347 no .
C111 H13C 3.2593 no .
C111 H13E 2.9437 no .
C111 H113 3.2655 no .
C111 H124 3.2800 no .
C112 H13A 3.3065 no .
C112 H13B 2.7295 no .
C112 H13C 2.6688 no .
C112 H13E 3.0022 no .
C112 H110 3.2630 no .
C112 H114 3.2705 no .
C112 H124 2.7727 no .
C113 H13B 2.7720 no .
C113 H13C 2.9702 no .
C113 H111 3.2660 no .
C113 H124 3.2237 no .
C114 H110 3.2614 no .
C115 H103 2.6251 no .
C115 H122 3.4216 no .
C116 H103 3.5478 no .
C116 H118 2.6654 no .
C116 H122 2.5957 no .
C117 H119 3.2788 no .
C117 H121 3.2579 no .
C118 H110 3.3709 no .
C118 H122 3.2670 no .
C119 H13J 3.1250 no .
C119 H13P 3.5947 no .
C119 H13Q 3.3792 no .
C119 H121 3.2553 no .
C119 H125 3.5985 no .
C120 H13G 2.6558 no .
C120 H13H 3.2987 no .
C120 H13J 2.7320 no .
C120 H13P 3.5359 no .
C120 H118 3.2633 no .
C120 H122 3.2595 no .
C120 H125 3.0194 no .
C121 H13G 2.7077 no .
C121 H13J 3.3783 no .
C121 H119 3.2565 no .
C121 H125 3.3050 no .
C122 H118 3.2661 no .
C123 H111 2.7744 no .
C123 H125 3.2648 no .
C123 H127 3.2649 no .
C124 H111 3.3138 no .
C124 H128 3.2625 no .
C125 H119 3.5742 no .
C125 H127 3.2614 no .
C126 H13P 3.3239 no .
C126 H119 2.9232 no .
C126 H124 3.2631 no .
C126 H128 3.2578 no .
C127 H13P 3.2668 no .
C127 H119 3.1464 no .
C127 H125 3.2593 no .
C128 H111 3.2495 no .
C128 H124 3.2617 no .
C129 H13A 2.4927 no .
C129 H13B 3.1261 no .
C129 H13E 2.9417 no .
C129 H13F 3.5664 no .
C129 H111 2.8606 no .
C129 H124 2.7230 no .
C129 H128 2.6004 no .
C130 H13G 3.1054 no .
C130 H13H 2.4805 no .
C130 H13P 2.5221 no .
C130 H119 3.0618 no .
C130 H125 2.7224 no .
C130 H127 2.5937 no .
C131 H13E 2.6945 no .
C131 H13F 2.7749 no .
C131 H113 2.8434 no .
C132 H13M 2.7243 no .
C132 H13N 2.7271 no .
C132 H13O 3.3605 no .
C132 H113 3.5598 no .
C133 H13A 2.7749 no .
C133 H13B 3.3806 no .
C133 H111 3.4740 no .
C134 H13C 2.6665 no .
C134 H13D 2.7483 no .
C135 H13K 2.7576 no .
C135 H13L 3.4116 no .
C135 H13P 2.9598 no .
C135 H13Q 3.5954 no .
C135 H121 2.8595 no .
C136 H13P 2.7825 no .
C136 H13Q 2.7953 no .
C136 H13R 3.3947 no .
C137 H13G 3.4007 no .
C137 H13H 2.7090 no .
C138 H13H 3.3978 no .
C138 H13I 3.3859 no .
C138 H13J 2.7426 no .
C138 H119 3.2975 no .
C138 H127 3.4843 no .
C201 H203 3.2750 no .
C201 H205 3.2783 no .
C202 H204 3.2550 no .
C203 H205 3.2620 no .
C204 H202 3.2563 no .
C205 H203 3.2627 no .
C206 H202 3.2908 no .
C206 H204 3.2881 no .
C207 H202 2.6484 no .
C207 H210 3.5811 no .
C207 H214 3.4354 no .
C208 H202 3.5802 no .
C208 H210 2.6555 no .
C208 H214 2.6009 no .
C209 H211 3.2749 no .
C209 H213 3.2729 no .
C210 H214 3.2630 no .
C210 H222 3.3180 no .
C211 H213 3.2692 no .
C211 H224 3.4135 no .
C212 H23A 3.2746 no .
C212 H23B 2.5842 no .
C212 H23C 3.0793 no .
C212 H210 3.2637 no .
C212 H214 3.2651 no .
C212 H224 2.9042 no .
C213 H23B 2.5957 no .
C213 H211 3.2687 no .
C213 H224 3.3195 no .
C214 H210 3.2641 no .
C215 H205 2.6792 no .
C215 H218 3.5581 no .
C215 H222 3.4834 no .
C216 H218 2.6455 no .
C216 H222 2.6265 no .
C217 H219 3.2720 no .
C217 H221 3.2732 no .
C218 H222 3.2586 no .
C219 H23G 2.7036 no .
C219 H23I 3.1281 no .
C219 H221 3.2624 no .
C219 H225 3.2659 no .
C220 H23G 2.6785 no .
C220 H23H 3.2980 no .
C220 H23I 2.7682 no .
C220 H23K 3.2347 no .
C220 H218 3.2612 no .
C220 H222 3.2657 no .
C220 H225 2.7822 no .
C221 H23I 3.3881 no .
C221 H23K 3.2929 no .
C221 H219 3.2636 no .
C221 H225 3.2288 no .
C222 H210 3.4851 no .
C222 H218 3.2588 no .
C223 H211 2.7837 no .
C223 H225 3.2648 no .
C223 H227 3.2592 no .
C224 H211 3.3987 no .
C224 H228 3.2631 no .
C225 H221 3.2289 no .
C225 H227 3.2632 no .
C226 H221 2.7018 no .
C226 H224 3.2741 no .
C226 H228 3.2635 no .
C227 H221 3.1590 no .
C227 H225 3.2628 no .
C228 H211 3.1446 no .
C228 H224 3.2636 no .
C229 H23A 2.5049 no .
C229 H23B 3.1819 no .
C229 H23D 3.0108 no .
C229 H211 2.8869 no .
C229 H224 2.6976 no .
C229 H228 2.6156 no .
C230 H23G 3.1495 no .
C230 H23H 2.4913 no .
C230 H23K 2.9027 no .
C230 H23L 3.5224 no .
C230 H221 2.8355 no .
C230 H225 2.7292 no .
C230 H227 2.5878 no .
C231 H23E 2.6660 no .
C231 H23F 3.3395 no .
C231 H23M 2.7374 no .
C231 H23N 3.3897 no .
C231 H213 2.7985 no .
C232 H23M 2.7582 no .
C232 H23N 2.7520 no .
C232 H23O 3.3893 no .
C233 H23A 2.6423 no .
C233 H23B 2.6962 no .
C234 H23A 3.3093 no .
C234 H23B 2.7198 no .
C234 H23C 2.7395 no .
C234 H23D 3.3941 no .
C235 H23K 2.7090 no .
C235 H23L 2.7698 no .
C235 H219 2.8113 no .
C236 H23P 2.7480 no .
C236 H23Q 2.7360 no .
C236 H23R 3.3727 no .
C237 H23G 3.3847 no .
C237 H23H 2.7626 no .
C238 H23I 2.6960 no .
C238 H23J 2.7573 no .
H13A H13C 2.8616 no .
H13A H13D 2.3487 no .
H13A H13E 3.0093 no .
H13A H13F 2.6424 no .
H13B H13C 2.3425 no .
H13B H13D 2.3603 no .
H13B H13E 3.5929 no .
H13B H113 2.3241 no .
H13C H13E 2.3972 no .
H13C H13F 2.8524 no .
H13C H13M 2.9337 no .
H13C H13N 2.4976 no .
H13C H13O 3.5659 no .
H13C H111 3.5995 no .
H13C H113 3.1582 no .
H13D H13E 2.8527 no .
H13D H13F 2.3320 no .
H13D H13M 2.5811 no .
H13D H13N 3.0631 no .
H13E H13M 2.8574 no .
H13E H13N 2.3662 no .
H13E H13O 2.3543 no .
H13E H111 2.5755 no .
H13F H13M 2.3685 no .
H13F H13N 2.8572 no .
H13F H13O 2.3521 no .
H13G H13I 2.2586 no .
H13G H13J 2.4588 no .
H13G H13K 3.5576 no .
H13G H121 2.2890 no .
H13H H13I 2.4675 no .
H13H H13J 2.8586 no .
H13H H13K 2.5043 no .
H13H H13L 3.5844 no .
H13H H13P 3.0146 no .
H13H H121 3.5896 no .
H13I H13K 2.3705 no .
H13I H13L 2.2690 no .
H13J H13K 2.8429 no .
H13J H13L 2.3711 no .
H13J H13P 3.0227 no .
H13J H13Q 2.6015 no .
H13J H119 3.2352 no .
H13K H13P 2.3516 no .
H13K H13Q 2.8379 no .
H13K H13R 2.3170 no .
H13L H13P 2.8384 no .
H13L H13Q 2.3403 no .
H13L H13R 2.3276 no .
H13P H119 3.0057 no .
H13P H127 2.6493 no .
H13Q H119 2.7364 no .
H23A H23C 2.8512 no .
H23A H23D 2.3810 no .
H23A H23E 2.4297 no .
H23A H23F 3.5251 no .
H23A H23M 2.9216 no .
H23A H213 3.3920 no .
H23B H23C 2.3400 no .
H23B H23D 2.8517 no .
H23B H23E 2.9671 no .
H23B H23M 2.1744 no .
H23B H23N 2.9788 no .
H23B H213 2.1714 no .
H23C H23E 2.8760 no .
H23C H23F 2.4039 no .
H23C H23M 3.0245 no .
H23C H23N 2.5703 no .
H23D H23E 2.3967 no .
H23D H23F 2.3423 no .
H23E H23M 2.3628 no .
H23E H23N 2.8554 no .
H23E H23O 2.3516 no .
H23F H23M 2.8552 no .
H23F H23N 2.3677 no .
H23F H23O 2.3468 no .
H23G H23I 2.3394 no .
H23G H23J 2.3306 no .
H23G H219 2.2375 no .
H23H H23I 2.8504 no .
H23H H23J 2.3439 no .
H23H H23K 3.0041 no .
H23H H23L 2.6172 no .
H23I H23K 2.3960 no .
H23I H23L 2.8579 no .
H23I H23P 2.5365 no .
H23I H23Q 2.9618 no .
H23I H23R 3.5934 no .
H23I H219 3.2766 no .
H23J H23K 2.8579 no .
H23J H23L 2.3456 no .
H23J H23P 3.0750 no .
H23J H23Q 2.5882 no .
H23K H23P 2.3485 no .
H23K H23Q 2.8455 no .
H23K H23R 2.3411 no .
H23K H221 2.9058 no .
H23L H23P 2.8453 no .
H23L H23Q 2.3583 no .
H23L H23R 2.3318 no .
H103 H104 2.3386 no .
H104 H105 2.3338 no .
H105 H106 2.3384 no .
H110 H111 2.3382 no .
H110 H118 2.8292 no .
H111 H124 3.5382 no .
H111 H128 3.4390 no .
H113 H114 2.3440 no .
H113 H124 3.4409 no .
H118 H119 2.3450 no .
H119 H127 3.2482 no .
H121 H122 2.3299 no .
H121 H125 3.4608 no .
H124 H125 2.3289 no .
H127 H128 2.3367 no .
H202 H203 2.3227 no .
H203 H204 2.3304 no .
H204 H205 2.3392 no .
H210 H211 2.3404 no .
H210 H222 2.7495 no .
H211 H228 3.2925 no .
H213 H214 2.3388 no .
H213 H224 3.5293 no .
H218 H219 2.3259 no .
H219 H225 3.5220 no .
H221 H222 2.3260 no .
H221 H225 3.4802 no .
H221 H227 3.3662 no .
H224 H225 2.3420 no .
H227 H228 2.3318 no .
Cl31 H23G 3.2230 no 2_655
Cl31 H202 3.0451 no 1_656
Cl31 H203 3.4058 no 1_656
Cl31 H210 3.4459 no 1_556
Cl31 H211 3.2956 no 1_556
Cl31 H219 3.3377 no 2_655
Cl32 H23H 3.2125 no 2_755
Cl32 H23L 3.2961 no 2_755
Cl32 H113 3.2015 no .
Cl32 H124 3.1409 no .
Cl32 H218 2.8697 no 2_655
Cl32 H219 3.2567 no 2_655
Cl33 H122 3.5318 no .
Cl33 H124 3.3874 no .
Cl33 H125 3.3450 no .
Cl33 H127 3.4934 no 1_455
Cl33 H128 3.1233 no 1_455
Cl33 H202 3.0692 no 1_656
Cl33 H203 3.5984 no 1_656
Cl41 H13B 3.1700 no 2_645
Cl41 H13J 3.3273 no 1_455
Cl41 H13Q 3.0444 no 1_455
Cl41 H103 3.1037 no .
Cl41 H104 3.3525 no .
Cl41 H113 3.3522 no 2_645
Cl41 H119 3.4997 no 1_455
Cl42 H13A 3.2203 no 2_745
Cl42 H13L 3.2861 no 1_455
Cl42 H13Q 3.3392 no 1_455
Cl42 H113 3.2464 no 2_645
Cl42 H114 2.8486 no 2_645
Cl42 H219 3.2927 no .
Cl42 H225 3.1057 no .
Cl43 H103 3.1474 no .
Cl43 H214 3.5625 no .
Cl43 H224 3.2860 no .
Cl43 H225 3.4412 no .
Cl43 H227 3.1357 no 1_455
Cl43 H228 3.4748 no 1_455
O101 H23G 2.9488 no 2_755
O101 H114 3.0537 no 1_655
O101 H219 2.9241 no 2_755
O101 H301 2.3136 no 1_655
O102 H203 2.4020 no 1_756
O102 H204 2.6910 no 1_756
O102 H210 2.9572 no 1_656
O102 H222 2.9607 no 1_656
O201 H104 2.4154 no 1_655
O201 H105 2.5497 no 1_655
O201 H110 3.3703 no .
O201 H118 3.1389 no .
O201 H214 3.4593 no 1_655
O202 H13B 2.8405 no 2_745
O202 H113 2.8269 no 2_745
O202 H218 3.1311 no 1_655
O202 H401 2.2813 no 1_655
N101 H23G 3.5833 no 2_755
N101 H23H 3.3370 no 2_755
N202 H13A 3.4664 no 2_745
N202 H13B 3.4912 no 2_745
C101 H23A 3.5071 no .
C101 H23B 3.0401 no .
C101 H111 3.4413 no 1_455
C101 H128 3.1277 no 1_455
C101 H213 2.8810 no .
C102 H127 3.5081 no 1_455
C102 H128 3.3876 no 1_455
C102 H213 2.9068 no .
C103 H13Q 3.4978 no 1_455
C103 H119 3.0249 no 1_455
C103 H213 2.8955 no .
C104 H118 2.9737 no 1_455
C104 H119 3.2785 no 1_455
C104 H213 2.8537 no .
C104 H214 3.1798 no .
C105 H23Q 3.1771 no 2_654
C105 H110 3.1586 no 1_455
C105 H111 3.0028 no 1_455
C105 H118 3.5870 no 1_455
C105 H213 2.8070 no .
C105 H214 3.3650 no .
C106 H13E 3.1489 no 1_455
C106 H13O 3.5850 no 1_455
C106 H23B 3.3243 no .
C106 H23P 3.4055 no 2_654
C106 H111 2.8024 no 1_455
C106 H213 2.8198 no .
C107 H13E 3.5217 no 1_455
C107 H23A 3.0333 no .
C107 H23B 3.1106 no .
C107 H23M 3.4211 no .
C107 H128 2.8774 no 1_455
C108 H23A 3.1145 no .
C108 H128 3.1127 no 1_455
C109 H13I 3.4692 no 2_755
C109 H13L 3.4454 no 2_755
C110 H23A 3.5578 no .
C110 H105 3.3947 no 1_655
C111 H105 3.5973 no 1_655
C111 H106 3.5370 no 1_655
C114 H13I 3.4993 no 2_755
C114 H13L 2.9686 no 2_755
C114 H301 3.1714 no .
C115 H127 3.1517 no 1_455
C115 H128 3.4653 no 1_455
C115 H224 3.3630 no .
C116 H127 3.2958 no 1_455
C116 H224 3.5968 no .
C117 H13D 3.5393 no 2_745
C118 H104 3.3247 no 1_655
C121 H13M 3.1173 no 2_745
C122 H13D 3.3934 no 2_745
C122 H13M 3.1214 no 2_745
C122 H13R 3.4468 no 1_455
C122 H127 3.5480 no 1_455
C123 H23G 3.2805 no 2_755
C123 H23H 3.5826 no 2_755
C123 H301 3.3888 no 1_655
C124 H23G 3.3409 no 2_755
C124 H23H 3.1876 no 2_755
C127 H203 3.5348 no 1_756
C128 H301 3.0509 no 1_655
C129 H23G 2.9908 no 2_755
C129 H23H 3.3112 no 2_755
C129 H301 3.2147 no 1_655
C130 H203 3.3802 no 1_756
C131 H225 3.2789 no 2_755
C132 H13J 3.4159 no 2_755
C132 H13R 3.4866 no 2_855
C133 H13K 3.3259 no 2_855
C133 H13L 3.3916 no 2_855
C133 H13R 3.0792 no 2_855
C133 H106 3.1780 no 1_655
C134 H13K 3.0492 no 2_855
C134 H13R 3.2171 no 2_855
C134 H106 3.0853 no 1_655
C134 H121 3.5625 no 2_755
C134 H204 3.3582 no 2_654
C134 H205 3.2891 no 2_654
C135 H23O 3.1887 no 2_745
C136 H13C 3.1902 no 2_745
C136 H23O 3.3712 no 2_745
C137 H13F 2.8814 no 2_845
C137 H13M 3.5292 no 2_845
C137 H13O 3.4359 no 2_845
C137 H23O 3.2821 no 2_745
C137 H114 3.5811 no 2_745
C138 H13F 3.0783 no 2_845
C138 H13M 3.3299 no 2_845
C138 H103 3.5156 no 1_655
C138 H122 3.3514 no 1_655
C201 H121 2.9311 no 1_454
C201 H125 3.4180 no 1_454
C201 H227 3.2777 no 1_455
C201 H228 3.3855 no 1_455
C202 H121 2.9773 no 1_454
C202 H125 3.5170 no 1_454
C202 H211 3.1113 no 1_455
C203 H121 2.8983 no 1_454
C203 H122 3.1338 no 1_454
C203 H210 3.0960 no 1_455
C203 H211 3.4314 no 1_455
C203 H221 3.5489 no 1_455
C203 H222 3.4472 no 1_455
C204 H13M 3.1385 no 2_644
C204 H121 2.7691 no 1_454
C204 H122 3.3139 no 1_454
C204 H221 2.8937 no 1_455
C204 H222 3.0713 no 1_455
C205 H13G 3.3108 no 1_454
C205 H13M 3.3484 no 2_644
C205 H13N 3.4922 no 2_644
C205 H23K 3.2018 no 1_455
C205 H121 2.7326 no 1_454
C205 H221 2.7774 no 1_455
C206 H13G 3.1087 no 1_454
C206 H121 2.8259 no 1_454
C206 H221 3.3843 no 1_455
C206 H227 3.0591 no 1_455
C207 H125 3.0839 no 1_454
C207 H227 3.3386 no 1_455
C207 H228 2.9533 no 1_455
C208 H125 3.3601 no 1_454
C208 H228 3.0772 no 1_455
C209 H23J 3.4191 no 2_654
C210 H203 3.4090 no 1_655
C213 H23Q 3.4836 no 2_654
C214 H23J 3.2113 no 2_654
C214 H23Q 3.2156 no 2_654
C214 H228 3.4105 no 1_455
C215 H13G 3.1027 no 1_454
C215 H13H 3.3597 no 1_454
C215 H23F 3.3015 no 2_644
C215 H23K 3.3941 no 1_455
C215 H227 2.8469 no 1_455
C216 H13H 3.4107 no 1_454
C216 H23F 2.8038 no 2_644
C216 H227 3.0879 no 1_455
C217 H23F 2.8606 no 2_644
C217 H23N 3.2338 no 2_644
C217 H23O 3.5689 no 2_644
C218 H23F 3.1985 no 2_644
C218 H23N 3.5528 no 2_644
C218 H401 3.2130 no .
C220 H23N 3.4932 no 2_644
C221 H23N 3.1350 no 2_644
C221 H204 3.5024 no 1_655
C221 H205 3.5777 no 1_655
C222 H23F 3.5578 no 2_644
C222 H23N 3.0163 no 2_644
C222 H23O 3.3071 no 2_644
C222 H204 3.3185 no 1_655
C225 H13A 3.2054 no 2_745
C225 H13B 3.2288 no 2_745
C226 H13B 3.1507 no 2_745
C226 H401 3.3530 no 1_655
C227 H401 3.0036 no 1_655
C228 H104 3.5697 no 1_655
C229 H104 3.3958 no 1_655
C230 H13A 3.4057 no 2_745
C230 H13B 2.8702 no 2_745
C230 H401 3.1753 no 1_655
C232 H23R 3.4375 no 2_754
C233 H13H 3.5512 no 2_755
C233 H23R 3.2064 no 2_754
C234 H13H 3.2621 no 2_755
C234 H13K 3.1895 no 2_755
C234 H13O 3.3064 no 1_455
C234 H23P 3.4216 no 2_654
C235 H124 3.3225 no 2_745
C237 H205 3.2923 no 1_655
C238 H23D 3.2428 no 2_744
C238 H105 3.2277 no 2_644
C238 H106 3.5218 no 2_644
C238 H205 3.1864 no 1_655
C301 H114 3.4439 no .
C301 H128 3.2278 no 1_455
C301 H202 3.4578 no 1_656
C301 H219 3.2612 no 2_655
C401 H103 3.5463 no .
C401 H113 3.2742 no 2_645
C401 H218 3.5361 no .
C401 H227 3.1942 no 1_455
H13A Cl42 3.2203 no 2_755
H13A N202 3.4664 no 2_755
H13A C225 3.2054 no 2_755
H13A C230 3.4057 no 2_755
H13A H225 2.5958 no 2_755
H13B Cl41 3.1700 no 2_655
H13B O202 2.8405 no 2_755
H13B N202 3.4912 no 2_755
H13B C225 3.2288 no 2_755
H13B C226 3.1507 no 2_755
H13B C230 2.8702 no 2_755
H13B H225 3.0654 no 2_755
H13B H401 3.5507 no 2_655
H13C C136 3.1902 no 2_755
H13C H13I 2.8990 no 2_755
H13C H13J 2.5709 no 2_755
H13D C117 3.5393 no 2_755
H13D C122 3.3934 no 2_755
H13D H13J 3.4028 no 2_755
H13D H13R 2.9445 no 2_855
H13D H122 3.5986 no 2_755
H13E C106 3.1489 no 1_655
H13E C107 3.5217 no 1_655
H13E H106 2.4770 no 1_655
H13F C137 2.8814 no 2_855
H13F C138 3.0783 no 2_855
H13F H13K 2.6978 no 2_855
H13F H13L 2.4625 no 2_855
H13F H13R 2.4415 no 2_855
H13F H114 3.5221 no 1_655
H13G C205 3.3108 no 1_656
H13G C206 3.1087 no 1_656
H13G C215 3.1027 no 1_656
H13G H13M 3.5642 no 2_745
H13G H13N 2.9958 no 2_745
H13G H23E 3.5584 no 2_745
H13G H23O 3.5662 no 2_745
H13G H205 3.3321 no 1_656
H13H C215 3.3597 no 1_656
H13H C216 3.4107 no 1_656
H13H C233 3.5512 no 2_745
H13H C234 3.2621 no 2_745
H13H H23E 3.3930 no 2_745
H13H H23F 3.3315 no 2_745
H13H H23O 2.3774 no 2_745
H13H H204 3.4774 no 1_756
H13H H222 3.2828 no 1_656
H13I C109 3.4692 no 2_745
H13I C114 3.4993 no 2_745
H13I H13C 2.8990 no 2_745
H13I H13N 3.2382 no 2_745
H13I H23E 2.8853 no 2_745
H13I H23O 3.2234 no 2_745
H13J Cl41 3.3273 no 1_655
H13J C132 3.4159 no 2_745
H13J H13C 2.5709 no 2_745
H13J H13D 3.4028 no 2_745
H13K C133 3.3259 no 2_845
H13K C134 3.0492 no 2_845
H13K C234 3.1895 no 2_745
H13K H13F 2.6978 no 2_845
H13K H13M 2.9137 no 2_845
H13K H13O 2.5940 no 2_845
H13K H23M 3.1007 no 2_745
H13K H23O 2.4521 no 2_745
H13K H204 3.3427 no 1_756
H13L Cl42 3.2861 no 1_655
H13L C109 3.4454 no 2_745
H13L C114 2.9686 no 2_745
H13L C133 3.3916 no 2_845
H13L H13F 2.4625 no 2_845
H13L H13O 3.5524 no 2_845
H13L H114 2.6138 no 2_745
H13M C121 3.1173 no 2_755
H13M C122 3.1214 no 2_755
H13M C137 3.5292 no 2_855
H13M C138 3.3299 no 2_855
H13M C204 3.1385 no 2_654
H13M C205 3.3484 no 2_654
H13M H13G 3.5642 no 2_755
H13M H13K 2.9137 no 2_855
H13M H13P 3.4598 no 2_855
H13M H13R 2.6606 no 2_855
H13M H121 2.8400 no 2_755
H13M H122 2.8572 no 2_755
H13M H204 2.8132 no 2_654
H13M H205 3.2005 no 2_654
H13N C205 3.4922 no 2_654
H13N H13G 2.9958 no 2_755
H13N H13I 3.2382 no 2_755
H13N H23P 3.5568 no 2_754
H13N H23R 3.4891 no 2_754
H13N H106 3.0318 no 1_655
H13N H121 3.4025 no 2_755
H13N H205 3.0001 no 2_654
H13O C106 3.5850 no 1_655
H13O C137 3.4359 no 2_855
H13O C234 3.3064 no 1_655
H13O H13K 2.5940 no 2_855
H13O H13L 3.5524 no 2_855
H13O H13R 3.4765 no 2_855
H13O H23M 2.7864 no 1_655
H13O H23N 3.5866 no 1_655
H13O H23O 3.0670 no 1_655
H13O H23P 3.2485 no 2_754
H13O H106 2.6541 no 1_655
H13O H204 3.0924 no 2_654
H13O H205 3.1131 no 2_654
H13P H13M 3.4598 no 2_845
H13P H122 2.9307 no 1_655
H13P H204 3.5677 no 1_756
H13Q Cl41 3.0444 no 1_655
H13Q Cl42 3.3392 no 1_655
H13Q C103 3.4978 no 1_655
H13Q H103 2.6984 no 1_655
H13R C122 3.4468 no 1_655
H13R C132 3.4866 no 2_845
H13R C133 3.0792 no 2_845
H13R C134 3.2171 no 2_845
H13R H13D 2.9445 no 2_845
H13R H13F 2.4415 no 2_845
H13R H13M 2.6606 no 2_845
H13R H13O 3.4765 no 2_845
H13R H122 2.8706 no 1_655
H23A C101 3.5071 no .
H23A C107 3.0333 no .
H23A C108 3.1145 no .
H23A C110 3.5578 no .
H23A H105 3.5092 no 1_655
H23A H110 2.8986 no .
H23B C101 3.0401 no .
H23B C106 3.3243 no .
H23B C107 3.1106 no .
H23B H23P 3.5885 no 2_654
H23B H106 3.4479 no .
H23C H23I 3.1118 no 2_654
H23D C238 3.2428 no 2_754
H23D H23L 3.2696 no 2_754
H23D H23Q 2.9499 no 2_754
H23D H23R 2.7699 no 2_754
H23D H105 3.5613 no 1_655
H23E H13G 3.5584 no 2_755
H23E H13H 3.3930 no 2_755
H23E H13I 2.8853 no 2_755
H23E H23R 2.9616 no 2_754
H23F C215 3.3015 no 2_654
H23F C216 2.8038 no 2_654
H23F C217 2.8606 no 2_654
H23F C218 3.1985 no 2_654
H23F C222 3.5578 no 2_654
H23F H13H 3.3315 no 2_755
H23F H23L 3.5418 no 2_754
H23F H23R 2.8053 no 2_754
H23F H218 3.2765 no 2_654
H23G Cl31 3.2230 no 2_645
H23G O101 2.9488 no 2_745
H23G N101 3.5833 no 2_745
H23G C123 3.2805 no 2_745
H23G C124 3.3409 no 2_745
H23G C129 2.9908 no 2_745
H23G H124 3.1791 no 2_745
H23G H301 3.5672 no 2_645
H23H Cl32 3.2125 no 2_745
H23H N101 3.3370 no 2_745
H23H C123 3.5826 no 2_745
H23H C124 3.1876 no 2_745
H23H C129 3.3112 no 2_745
H23H H113 3.5419 no 2_745
H23H H124 2.5873 no 2_745
H23I H23C 3.1118 no 2_644
H23I H23N 2.7221 no 2_644
H23J C209 3.4191 no 2_644
H23J C214 3.2113 no 2_644
H23J H214 3.2974 no 2_644
H23K C205 3.2018 no 1_655
H23K C215 3.3941 no 1_655
H23K H205 2.5597 no 1_655
H23L Cl32 3.2961 no 2_745
H23L H23D 3.2696 no 2_744
H23L H23F 3.5418 no 2_744
H23L H218 3.1649 no 1_655
H23M C107 3.4211 no .
H23M H13K 3.1007 no 2_755
H23M H13O 2.7864 no 1_455
H23M H23P 3.0264 no 2_654
H23M H106 3.1771 no .
H23N C217 3.2338 no 2_654
H23N C218 3.5528 no 2_654
H23N C220 3.4932 no 2_654
H23N C221 3.1350 no 2_654
H23N C222 3.0163 no 2_654
H23N H13O 3.5866 no 1_455
H23N H23I 2.7221 no 2_654
H23N H23P 2.9301 no 2_654
H23N H204 3.5604 no 2_554
H23N H221 3.5020 no 2_654
H23N H222 3.3515 no 2_654
H23O C135 3.1887 no 2_755
H23O C136 3.3712 no 2_755
H23O C137 3.2821 no 2_755
H23O C217 3.5689 no 2_654
H23O C222 3.3071 no 2_654
H23O H13G 3.5662 no 2_755
H23O H13H 2.3774 no 2_755
H23O H13I 3.2234 no 2_755
H23O H13K 2.4521 no 2_755
H23O H13O 3.0670 no 1_455
H23O H204 3.0047 no 2_554
H23O H222 3.2125 no 2_654
H23P C106 3.4055 no 2_644
H23P C234 3.4216 no 2_644
H23P H13N 3.5568 no 2_744
H23P H13O 3.2485 no 2_744
H23P H23B 3.5885 no 2_644
H23P H23M 3.0264 no 2_644
H23P H23N 2.9301 no 2_644
H23P H105 3.3189 no 2_644
H23P H106 2.9512 no 2_644
H23P H205 2.9257 no 1_655
H23P H213 3.5426 no 2_644
H23Q C105 3.1771 no 2_644
H23Q C213 3.4836 no 2_644
H23Q C214 3.2156 no 2_644
H23Q H23D 2.9499 no 2_744
H23Q H105 2.7163 no 2_644
H23Q H106 3.5056 no 2_644
H23Q H213 3.2491 no 2_644
H23Q H214 2.7226 no 2_644
H23R C232 3.4375 no 2_744
H23R C233 3.2064 no 2_744
H23R H13N 3.4891 no 2_744
H23R H23D 2.7699 no 2_744
H23R H23E 2.9616 no 2_744
H23R H23F 2.8053 no 2_744
H23R H105 3.1363 no 2_644
H23R H106 3.5693 no 2_644
H23R H205 2.9237 no 1_655
H103 Cl41 3.1037 no .
H103 Cl43 3.1474 no .
H103 C138 3.5156 no 1_455
H103 C401 3.5463 no .
H103 H13Q 2.6984 no 1_455
H103 H119 2.8457 no 1_455
H103 H213 3.4759 no .
H103 H224 3.4093 no .
H104 Cl41 3.3525 no .
H104 O201 2.4154 no 1_455
H104 C118 3.3247 no 1_455
H104 C228 3.5697 no 1_455
H104 C229 3.3958 no 1_455
H104 H118 2.5210 no 1_455
H104 H119 3.2866 no 1_455
H104 H213 3.4181 no .
H104 H214 3.0805 no .
H104 H228 3.2972 no 1_455
H105 O201 2.5497 no 1_455
H105 C110 3.3947 no 1_455
H105 C111 3.5973 no 1_455
H105 C238 3.2277 no 2_654
H105 H23A 3.5092 no 1_455
H105 H23D 3.5613 no 1_455
H105 H23P 3.3189 no 2_654
H105 H23Q 2.7163 no 2_654
H105 H23R 3.1363 no 2_654
H105 H110 2.7335 no 1_455
H105 H111 3.1344 no 1_455
H105 H213 3.3493 no .
H105 H214 3.3894 no .
H106 C111 3.5370 no 1_455
H106 C133 3.1780 no 1_455
H106 C134 3.0853 no 1_455
H106 C238 3.5218 no 2_654
H106 H13E 2.4770 no 1_455
H106 H13N 3.0318 no 1_455
H106 H13O 2.6541 no 1_455
H106 H23B 3.4479 no .
H106 H23M 3.1771 no .
H106 H23P 2.9512 no 2_654
H106 H23Q 3.5056 no 2_654
H106 H23R 3.5693 no 2_654
H106 H111 2.8106 no 1_455
H106 H213 3.3650 no .
H110 O201 3.3703 no .
H110 C105 3.1586 no 1_655
H110 H23A 2.8986 no .
H110 H105 2.7335 no 1_655
H111 C101 3.4413 no 1_655
H111 C105 3.0028 no 1_655
H111 C106 2.8024 no 1_655
H111 H105 3.1344 no 1_655
H111 H106 2.8106 no 1_655
H113 Cl32 3.2015 no .
H113 Cl41 3.3522 no 2_655
H113 Cl42 3.2464 no 2_655
H113 O202 2.8269 no 2_755
H113 C401 3.2742 no 2_655
H113 H23H 3.5419 no 2_755
H113 H401 2.9124 no 2_655
H114 Cl42 2.8486 no 2_655
H114 O101 3.0537 no 1_455
H114 C137 3.5811 no 2_755
H114 C301 3.4439 no .
H114 H13F 3.5221 no 1_455
H114 H13L 2.6138 no 2_755
H114 H301 2.7587 no .
H118 O201 3.1389 no .
H118 C104 2.9737 no 1_655
H118 C105 3.5870 no 1_655
H118 H104 2.5210 no 1_655
H119 Cl41 3.4997 no 1_655
H119 C103 3.0249 no 1_655
H119 C104 3.2785 no 1_655
H119 H103 2.8457 no 1_655
H119 H104 3.2866 no 1_655
H121 C134 3.5625 no 2_745
H121 C201 2.9311 no 1_656
H121 C202 2.9773 no 1_656
H121 C203 2.8983 no 1_656
H121 C204 2.7691 no 1_656
H121 C205 2.7326 no 1_656
H121 C206 2.8259 no 1_656
H121 H13M 2.8400 no 2_745
H121 H13N 3.4025 no 2_745
H121 H202 3.5955 no 1_656
H121 H203 3.4836 no 1_656
H121 H204 3.2933 no 1_656
H121 H205 3.2494 no 1_656
H122 Cl33 3.5318 no .
H122 C138 3.3514 no 1_455
H122 C203 3.1338 no 1_656
H122 C204 3.3139 no 1_656
H122 H13D 3.5986 no 2_745
H122 H13M 2.8572 no 2_745
H122 H13P 2.9307 no 1_455
H122 H13R 2.8706 no 1_455
H122 H127 2.8118 no 1_455
H122 H203 3.0535 no 1_656
H122 H204 3.3493 no 1_656
H124 Cl32 3.1409 no .
H124 Cl33 3.3874 no .
H124 C235 3.3225 no 2_755
H124 H23G 3.1791 no 2_755
H124 H23H 2.5873 no 2_755
H125 Cl33 3.3450 no .
H125 C201 3.4180 no 1_656
H125 C202 3.5170 no 1_656
H125 C207 3.0839 no 1_656
H125 C208 3.3601 no 1_656
H125 H202 3.3009 no 1_656
H127 Cl33 3.4934 no 1_655
H127 C102 3.5081 no 1_655
H127 C115 3.1517 no 1_655
H127 C116 3.2958 no 1_655
H127 C122 3.5480 no 1_655
H127 H122 2.8118 no 1_655
H127 H203 3.2106 no 1_756
H128 Cl33 3.1233 no 1_655
H128 C101 3.1277 no 1_655
H128 C102 3.3876 no 1_655
H128 C107 2.8774 no 1_655
H128 C108 3.1127 no 1_655
H128 C115 3.4653 no 1_655
H128 C301 3.2278 no 1_655
H128 H301 2.6771 no 1_655
H202 Cl31 3.0451 no 1_454
H202 Cl33 3.0692 no 1_454
H202 C301 3.4578 no 1_454
H202 H121 3.5955 no 1_454
H202 H125 3.3009 no 1_454
H202 H211 2.8305 no 1_455
H203 Cl31 3.4058 no 1_454
H203 Cl33 3.5984 no 1_454
H203 O102 2.4020 no 1_354
H203 C127 3.5348 no 1_354
H203 C130 3.3802 no 1_354
H203 C210 3.4090 no 1_455
H203 H121 3.4836 no 1_454
H203 H122 3.0535 no 1_454
H203 H127 3.2106 no 1_354
H203 H210 2.5793 no 1_455
H203 H211 3.3973 no 1_455
H203 H222 3.3927 no 1_455
H204 O102 2.6910 no 1_354
H204 C134 3.3582 no 2_644
H204 C221 3.5024 no 1_455
H204 C222 3.3185 no 1_455
H204 H13H 3.4774 no 1_354
H204 H13K 3.3427 no 1_354
H204 H13M 2.8132 no 2_644
H204 H13O 3.0924 no 2_644
H204 H13P 3.5677 no 1_354
H204 H23N 3.5604 no 2_544
H204 H23O 3.0047 no 2_544
H204 H121 3.2933 no 1_454
H204 H122 3.3493 no 1_454
H204 H221 3.0776 no 1_455
H204 H222 2.7315 no 1_455
H205 C134 3.2891 no 2_644
H205 C221 3.5777 no 1_455
H205 C237 3.2923 no 1_455
H205 C238 3.1864 no 1_455
H205 H13G 3.3321 no 1_454
H205 H13M 3.2005 no 2_644
H205 H13N 3.0001 no 2_644
H205 H13O 3.1131 no 2_644
H205 H23K 2.5597 no 1_455
H205 H23P 2.9257 no 1_455
H205 H23R 2.9237 no 1_455
H205 H121 3.2494 no 1_454
H205 H221 2.8815 no 1_455
H210 Cl31 3.4459 no 1_554
H210 O102 2.9572 no 1_454
H210 C203 3.0960 no 1_655
H210 H203 2.5793 no 1_655
H211 Cl31 3.2956 no 1_554
H211 C202 3.1113 no 1_655
H211 C203 3.4314 no 1_655
H211 H202 2.8305 no 1_655
H211 H203 3.3973 no 1_655
H213 C101 2.8810 no .
H213 C102 2.9068 no .
H213 C103 2.8955 no .
H213 C104 2.8537 no .
H213 C105 2.8070 no .
H213 C106 2.8198 no .
H213 H23P 3.5426 no 2_654
H213 H23Q 3.2491 no 2_654
H213 H103 3.4759 no .
H213 H104 3.4181 no .
H213 H105 3.3493 no .
H213 H106 3.3650 no .
H214 Cl43 3.5625 no .
H214 O201 3.4593 no 1_455
H214 C104 3.1798 no .
H214 C105 3.3650 no .
H214 H23J 3.2974 no 2_654
H214 H23Q 2.7226 no 2_654
H214 H104 3.0805 no .
H214 H105 3.3894 no .
H214 H228 2.7343 no 1_455
H218 Cl32 2.8697 no 2_645
H218 O202 3.1311 no 1_455
H218 C401 3.5361 no .
H218 H23F 3.2765 no 2_644
H218 H23L 3.1649 no 1_455
H218 H401 2.8501 no .
H219 Cl31 3.3377 no 2_645
H219 Cl32 3.2567 no 2_645
H219 Cl42 3.2927 no .
H219 O101 2.9241 no 2_745
H219 C301 3.2612 no 2_645
H219 H301 2.8850 no 2_645
H221 C203 3.5489 no 1_655
H221 C204 2.8937 no 1_655
H221 C205 2.7774 no 1_655
H221 C206 3.3843 no 1_655
H221 H23N 3.5020 no 2_644
H221 H204 3.0776 no 1_655
H221 H205 2.8815 no 1_655
H222 O102 2.9607 no 1_454
H222 C203 3.4472 no 1_655
H222 C204 3.0713 no 1_655
H222 H13H 3.2828 no 1_454
H222 H23N 3.3515 no 2_644
H222 H23O 3.2125 no 2_644
H222 H203 3.3927 no 1_655
H222 H204 2.7315 no 1_655
H224 Cl43 3.2860 no .
H224 C115 3.3630 no .
H224 C116 3.5968 no .
H224 H103 3.4093 no .
H225 Cl42 3.1057 no .
H225 Cl43 3.4412 no .
H225 C131 3.2789 no 2_745
H225 H13A 2.5958 no 2_745
H225 H13B 3.0654 no 2_745
H227 Cl43 3.1357 no 1_655
H227 C201 3.2777 no 1_655
H227 C206 3.0591 no 1_655
H227 C207 3.3386 no 1_655
H227 C215 2.8469 no 1_655
H227 C216 3.0879 no 1_655
H227 C401 3.1942 no 1_655
H227 H401 2.6165 no 1_655
H228 Cl43 3.4748 no 1_655
H228 C201 3.3855 no 1_655
H228 C207 2.9533 no 1_655
H228 C208 3.0772 no 1_655
H228 C214 3.4105 no 1_655
H228 H104 3.2972 no 1_655
H228 H214 2.7343 no 1_655
H301 O101 2.3136 no 1_455
H301 C114 3.1714 no .
H301 C123 3.3888 no 1_455
H301 C128 3.0509 no 1_455
H301 C129 3.2147 no 1_455
H301 H23G 3.5672 no 2_655
H301 H114 2.7587 no .
H301 H128 2.6771 no 1_455
H301 H219 2.8850 no 2_655
H401 O202 2.2813 no 1_455
H401 C218 3.2130 no .
H401 C226 3.3530 no 1_455
H401 C227 3.0036 no 1_455
H401 C230 3.1753 no 1_455
H401 H13B 3.5507 no 2_645
H401 H113 2.9124 no 2_645
H401 H218 2.8501 no .
H401 H227 2.6165 no 1_455

loop_
_geom_torsion_atom_site_label_1
_geom_torsion_atom_site_label_2
_geom_torsion_atom_site_label_3
_geom_torsion_atom_site_label_4
_geom_torsion
_geom_torsion_publ_flag
C112 N101 C129 O101 165.4(2) no
C112 N101 C129 C123 -17.0(4) no
C129 N101 C112 C111 -46.2(3) no
C129 N101 C112 C113 138.0(2) no
C112 N101 C131 C132 -56.7(3) no
C131 N101 C112 C111 121.0(2) no
C131 N101 C112 C113 -54.8(3) no
C129 N101 C131 C132 111.2(2) no
C131 N101 C129 O101 -1.4(4) no
C131 N101 C129 C123 176.21(18) no
C120 N102 C130 O102 -179.48(19) no
C120 N102 C130 C126 -1.5(4) no
C130 N102 C120 C119 62.6(3) no
C130 N102 C120 C121 -120.2(3) no
C120 N102 C135 C136 68.3(3) no
C135 N102 C120 C119 -118.1(3) no
C135 N102 C120 C121 59.1(3) no
C130 N102 C135 C136 -112.4(2) no
C135 N102 C130 O102 1.3(4) no
C135 N102 C130 C126 179.25(18) no
C212 N201 C229 O201 167.8(3) no
C212 N201 C229 C223 -14.3(4) no
C229 N201 C212 C211 -45.8(4) no
C229 N201 C212 C213 134.9(3) no
C212 N201 C231 C232 -86.1(3) no
C231 N201 C212 C211 128.0(3) no
C231 N201 C212 C213 -51.4(3) no
C229 N201 C231 C232 88.2(3) no
C231 N201 C229 O201 -6.0(4) no
C231 N201 C229 C223 171.9(2) no
C220 N202 C230 O202 -166.87(19) no
C220 N202 C230 C226 15.8(3) no
C230 N202 C220 C219 -139.4(2) no
C230 N202 C220 C221 43.8(3) no
C220 N202 C235 C236 64.7(3) no
C235 N202 C220 C219 50.8(3) no
C235 N202 C220 C221 -125.9(2) no
C230 N202 C235 C236 -105.6(2) no
C235 N202 C230 O202 2.7(4) no
C235 N202 C230 C226 -174.56(18) no
C102 C101 C106 C105 0.9(4) no
C106 C101 C102 C103 -1.1(3) no
C106 C101 C102 C115 178.98(18) no
C107 C101 C102 C103 177.81(18) no
C107 C101 C102 C115 -2.1(3) no
C107 C101 C106 C105 -177.94(19) no
C101 C102 C103 C104 0.6(4) no
C115 C102 C103 C104 -179.5(2) no
C102 C103 C104 C105 0.1(4) no
C103 C104 C105 C106 -0.3(4) no
C104 C105 C106 C101 -0.2(4) no
C108 C109 C110 C111 -178.3(2) no
C108 C109 C114 C113 177.5(2) no
C110 C109 C114 C113 0.7(4) no
C114 C109 C110 C111 -1.5(4) no
C109 C110 C111 C112 1.5(4) no
C110 C111 C112 N101 -176.5(2) no
C110 C111 C112 C113 -0.7(4) no
N101 C112 C113 C114 175.88(19) no
C111 C112 C113 C114 0.0(4) no
C112 C113 C114 C109 0.0(4) no
C116 C117 C118 C119 177.0(2) no
C116 C117 C122 C121 -177.2(2) no
C118 C117 C122 C121 0.3(4) no
C122 C117 C118 C119 -0.4(4) no
C117 C118 C119 C120 -0.6(4) no
C118 C119 C120 N102 178.9(2) no
C118 C119 C120 C121 1.7(4) no
N102 C120 C121 C122 -179.20(19) no
C119 C120 C121 C122 -1.9(4) no
C120 C121 C122 C117 0.9(4) no
C124 C123 C128 C127 -0.6(3) no
C128 C123 C124 C125 0.8(3) no
C124 C123 C129 O101 131.5(3) no
C124 C123 C129 N101 -46.2(3) no
C129 C123 C124 C125 -173.52(18) no
C128 C123 C129 O101 -42.9(3) no
C128 C123 C129 N101 139.4(2) no
C129 C123 C128 C127 174.00(17) no
C123 C124 C125 C126 -0.5(4) no
C124 C125 C126 C127 0.1(4) no
C124 C125 C126 C130 175.89(19) no
C125 C126 C127 C128 0.1(4) no
C125 C126 C130 O102 -115.3(3) no
C125 C126 C130 N102 66.7(3) no
C127 C126 C130 O102 60.6(3) no
C127 C126 C130 N102 -117.4(3) no
C130 C126 C127 C128 -175.98(18) no
C126 C127 C128 C123 0.2(4) no
N101 C131 C132 C133 -57.4(3) no
C131 C132 C133 C134 174.32(19) no
N102 C135 C136 C137 77.1(3) no
C135 C136 C137 C138 -67.0(4) no
C202 C201 C206 C205 1.2(3) no
C202 C201 C206 C215 -177.05(18) no
C206 C201 C202 C203 -1.2(4) no
C207 C201 C202 C203 -179.85(19) no
C207 C201 C206 C205 179.94(18) no
C207 C201 C206 C215 1.7(3) no
C201 C202 C203 C204 0.1(4) no
C202 C203 C204 C205 0.8(4) no
C203 C204 C205 C206 -0.7(4) no
C204 C205 C206 C201 -0.3(4) no
C204 C205 C206 C215 177.89(19) no
C208 C209 C210 C211 -175.7(2) no
C208 C209 C214 C213 174.6(2) no
C210 C209 C214 C213 -2.5(4) no
C214 C209 C210 C211 1.3(4) no
C209 C210 C211 C212 1.0(4) no
C210 C211 C212 N201 178.5(2) no
C210 C211 C212 C213 -2.2(4) no
N201 C212 C213 C214 -179.66(18) no
C211 C212 C213 C214 1.0(4) no
C212 C213 C214 C209 1.3(4) no
C216 C217 C218 C219 -177.9(2) no
C216 C217 C222 C221 179.5(2) no
C218 C217 C222 C221 1.4(4) no
C222 C217 C218 C219 0.1(4) no
C217 C218 C219 C220 -0.8(4) no
C218 C219 C220 N202 -176.9(2) no
C218 C219 C220 C221 -0.1(4) no
N202 C220 C221 C222 178.43(18) no
C219 C220 C221 C222 1.6(4) no
C220 C221 C222 C217 -2.3(4) no
C224 C223 C228 C227 0.2(4) no
C228 C223 C224 C225 0.3(4) no
C224 C223 C229 O201 124.3(3) no
C224 C223 C229 N201 -53.6(4) no
C229 C223 C224 C225 -174.53(19) no
C228 C223 C229 O201 -50.6(4) no
C228 C223 C229 N201 131.4(3) no
C229 C223 C228 C227 175.18(19) no
C223 C224 C225 C226 -0.1(4) no
C224 C225 C226 C227 -0.4(3) no
C224 C225 C226 C230 174.57(18) no
C225 C226 C227 C228 0.9(3) no
C225 C226 C230 O202 -130.6(3) no
C225 C226 C230 N202 46.8(3) no
C227 C226 C230 O202 44.6(3) no
C227 C226 C230 N202 -138.1(2) no
C230 C226 C227 C228 -174.44(17) no
C226 C227 C228 C223 -0.8(4) no
N201 C231 C232 C233 -176.41(17) no
C231 C232 C233 C234 -64.1(3) no
N202 C235 C236 C237 59.6(3) no
C235 C236 C237 C238 -175.6(2) no
